data_4085257
loop_
_publ_author_name
'Lazreg, Fa\"ima'
'Cordes, David B.'
'Slawin, Alexandra M. Z.'
'Cazin, Catherine S. J.'

_publ_section_title
;
 Synthesis of Homoleptic and Heteroleptic Bis-N-heterocylic Carbene Group
 11 Complexes
;
_journal_issue 2
_journal_name_full Organometallics
_journal_page_first 419
_journal_paper_doi 10.1021/om500882t
_journal_volume 34
_journal_year 2015
_chemical_formula_moiety 'C52 H70 Ag B F4 N4 O'
_chemical_formula_sum 'C52 H70 Ag B F4 N4 O'
_chemical_formula_weight 961.82
_space_group_IT_number 13
_symmetry_cell_setting monoclinic
_symmetry_Int_Tables_number 13
_symmetry_space_group_name_Hall '-P 2yac'
_symmetry_space_group_name_H-M 'P 1 2/n 1'
_atom_sites_solution_hydrogens geom
_atom_sites_solution_primary direct
_atom_sites_solution_secondary difmap
_cell_angle_alpha 90.0000
_cell_angle_beta 104.580(5)
_cell_angle_gamma 90.0000
_cell_formula_units_Z 4
_cell_length_a 16.854(4)
_cell_length_b 16.247(3)
_cell_length_c 21.373(4)
_cell_measurement_reflns_used 15068
_cell_measurement_temperature 93
_cell_measurement_theta_max 25.35
_cell_measurement_theta_min 2.17
_cell_volume 5664(2)
_computing_cell_refinement 'CrystalClear-SM Expert 2.0 rc13'
_computing_data_collection 'CrystalClear-SM Expert 2.0 rc13 (Rigaku, 2009)'
_computing_data_reduction 'CrystalClear-SM Expert 2.0 rc13'
_computing_molecular_graphics 'CrystalStructure 4.0'
_computing_publication_material 'CrystalStructure 4.0 (Rigaku, 2010)'
_computing_structure_refinement 'SHELXL97 (Sheldrick, 2008)'
_computing_structure_solution 'Superflip (Palatinus, et al., 2007)'
_diffrn_ambient_temperature 93
_diffrn_detector_area_resol_mean 14.629
_diffrn_measured_fraction_theta_full 0.991
_diffrn_measured_fraction_theta_max 0.988
_diffrn_measurement_device_type 'Rigaku Mercury70'
_diffrn_measurement_method \w
_diffrn_radiation_type 'Mo K\a'
_diffrn_radiation_wavelength 0.71075
_diffrn_reflns_av_R_equivalents 0.0668
_diffrn_reflns_Laue_measured_fraction_full 0.991
_diffrn_reflns_Laue_measured_fraction_max 0.988
_diffrn_reflns_limit_h_max 16
_diffrn_reflns_limit_h_min -20
_diffrn_reflns_limit_k_max 19
_diffrn_reflns_limit_k_min -18
_diffrn_reflns_limit_l_max 25
_diffrn_reflns_limit_l_min -24
_diffrn_reflns_number 35501
_diffrn_reflns_point_group_measured_fraction_full 0.991
_diffrn_reflns_point_group_measured_fraction_max 0.988
_diffrn_reflns_theta_full 25.242
_diffrn_reflns_theta_max 25.353
_diffrn_reflns_theta_min 2.172
_diffrn_standards_number 0
_exptl_absorpt_coefficient_mu 0.403
_exptl_absorpt_correction_T_max 0.968
_exptl_absorpt_correction_T_min 0.796
_exptl_absorpt_correction_type multi-scan
_exptl_absorpt_process_details 'REQAB (Rigaku, 1998)'
_exptl_crystal_colour colorless
_exptl_crystal_density_diffrn 1.128
_exptl_crystal_density_method 'not measured'
_exptl_crystal_description prism
_exptl_crystal_F_000 2024.00
_exptl_crystal_size_max 0.080
_exptl_crystal_size_mid 0.080
_exptl_crystal_size_min 0.080
_refine_diff_density_max 0.860
_refine_diff_density_min -0.710
_refine_ls_extinction_method none
_refine_ls_goodness_of_fit_ref 1.116
_refine_ls_hydrogen_treatment constr
_refine_ls_number_parameters 606
_refine_ls_number_reflns 10279
_refine_ls_number_restraints 55
_refine_ls_R_factor_gt 0.0688
_refine_ls_shift/su_max 0.030
_refine_ls_structure_factor_coef Fsqd
_refine_ls_weighting_details 'w = 1/[\s^2^(Fo^2^)+(0.1147P)^2^+4.2134P] where P=(Fo^2^+2Fc^2^)/3'
_refine_ls_weighting_scheme calc
_refine_ls_wR_factor_ref 0.2416
_reflns_number_gt 7106
_reflns_number_total 10279
_reflns_threshold_expression F^2^>2.0\s(F^2^)
_cod_data_source_file om500882t_si_002.cif
_cod_data_source_block 3c
_cod_depositor_comments 'Adding full bibliography for 4085255--4085264.cif.'
_cod_original_cell_volume 5663.9(18)
_cod_database_code 4085257

loop_
_symmetry_equiv_pos_site_id
_symmetry_equiv_pos_as_xyz
1 +X,+Y,+Z
2 1/2-X,+Y,1/2-Z
3 -X,-Y,-Z
4 1/2+X,-Y,1/2+Z

loop_
_atom_site_label
_atom_site_type_symbol
_atom_site_fract_x
_atom_site_fract_y
_atom_site_fract_z
_atom_site_U_iso_or_equiv
_atom_site_adp_type
_atom_site_occupancy
_atom_site_symmetry_multiplicity
_atom_site_calc_flag
_atom_site_refinement_flags
Ag1 Ag 0.2500 0.29635(3) 0.2500 0.0341(2) Uani 1.0 2 d .
Ag41 Ag 0.2500 0.25065(3) 0.7500 0.0357(2) Uani 1.0 2 d .
F1 F 0.7044(6) 0.2989(3) 0.2796(7) 0.272(8) Uani 1.0 4 d .
F2 F 0.8059(6) 0.1988(4) 0.2964(8) 0.258(8) Uani 1.0 4 d .
F3 F 0.3060(4) 0.8380(3) 0.2895(3) 0.1066(18) Uani 1.0 4 d .
F4 F 0.2885(4) 0.7385(3) 0.2141(3) 0.0977(19) Uani 1.0 4 d .
O81 O 0.7455(10) 0.0611(10) 0.5714(7) 0.232(7) Uani 0.8000 4 d .
O86 O 0.906(3) 0.3372(13) 0.5060(8) 0.122(12) Uiso 0.2000 4 d .
N2 N 0.3148(3) 0.1170(3) 0.2664(2) 0.0314(10) Uani 1.0 4 d .
N22 N 0.1886(3) 0.4735(3) 0.2183(3) 0.0488(14) Uani 1.0 4 d .
N42 N 0.3158(3) 0.0716(3) 0.7657(2) 0.0325(10) Uani 1.0 4 d .
N62 N 0.2025(4) 0.4259(3) 0.7758(4) 0.0723(19) Uani 1.0 4 d .
C1 C 0.2500 0.1696(5) 0.2500 0.0311(17) Uani 1.0 2 d .
C3 C 0.2909(4) 0.0347(3) 0.2599(3) 0.0369(13) Uani 1.0 4 d .
C4 C 0.3997(4) 0.1445(3) 0.2870(3) 0.0345(13) Uani 1.0 4 d .
C5 C 0.4442(4) 0.1513(4) 0.2408(3) 0.0402(14) Uani 1.0 4 d .
C6 C 0.5251(4) 0.1778(4) 0.2621(4) 0.0465(15) Uani 1.0 4 d .
C7 C 0.5586(4) 0.1965(4) 0.3264(4) 0.0530(17) Uani 1.0 4 d .
C8 C 0.5131(4) 0.1891(4) 0.3705(4) 0.0477(15) Uani 1.0 4 d .
C9 C 0.4323(4) 0.1618(3) 0.3519(3) 0.0371(13) Uani 1.0 4 d .
C10 C 0.4069(4) 0.1306(4) 0.1701(3) 0.0490(15) Uani 1.0 4 d .
C11 C 0.3833(6) 0.2084(6) 0.1294(4) 0.087(3) Uani 1.0 4 d .
C12 C 0.4626(5) 0.0765(5) 0.1415(4) 0.075(3) Uani 1.0 4 d .
C13 C 0.3810(4) 0.1530(4) 0.4017(3) 0.0429(14) Uani 1.0 4 d .
C14 C 0.3598(5) 0.2364(4) 0.4255(4) 0.0607(19) Uani 1.0 4 d .
C15 C 0.4258(5) 0.0994(5) 0.4596(4) 0.071(3) Uani 1.0 4 d .
C21 C 0.2500 0.4262(5) 0.2500 0.044(2) Uani 1.0 2 d .
C23 C 0.2049(5) 0.5614(4) 0.2339(4) 0.065(2) Uani 1.0 4 d .
C24 C 0.1094(4) 0.4466(4) 0.1809(4) 0.0447(15) Uani 1.0 4 d .
C25 C 0.0493(4) 0.4255(4) 0.2123(4) 0.0503(16) Uani 1.0 4 d .
C26 C -0.0280(5) 0.4031(4) 0.1744(4) 0.0592(19) Uani 1.0 4 d .
C27 C -0.0452(4) 0.4038(4) 0.1076(4) 0.0558(18) Uani 1.0 4 d .
C28 C 0.0152(4) 0.4262(4) 0.0781(4) 0.0549(17) Uani 1.0 4 d .
C29 C 0.0936(4) 0.4480(4) 0.1144(4) 0.0478(16) Uani 1.0 4 d .
C30 C 0.0673(5) 0.4249(5) 0.2850(4) 0.071(2) Uani 1.0 4 d .
C31 C -0.1289(5) 0.3786(5) 0.0677(5) 0.078(3) Uani 1.0 4 d .
C32 C 0.1593(5) 0.4690(4) 0.0804(4) 0.0628(19) Uani 1.0 4 d .
C41 C 0.2500 0.1251(5) 0.7500 0.0308(17) Uani 1.0 2 d .
C43 C 0.2912(4) -0.0099(3) 0.7601(3) 0.0414(14) Uani 1.0 4 d .
C44 C 0.3985(4) 0.1019(3) 0.7853(3) 0.0361(13) Uani 1.0 4 d .
C45 C 0.4436(4) 0.1048(4) 0.7384(3) 0.0414(14) Uani 1.0 4 d .
C46 C 0.5227(4) 0.1369(4) 0.7587(4) 0.0561(18) Uani 1.0 4 d .
C47 C 0.5543(4) 0.1641(5) 0.8209(4) 0.065(2) Uani 1.0 4 d .
C48 C 0.5082(4) 0.1586(5) 0.8646(4) 0.0587(18) Uani 1.0 4 d .
C49 C 0.4290(4) 0.1279(4) 0.8484(3) 0.0433(14) Uani 1.0 4 d .
C50 C 0.4076(4) 0.0776(4) 0.6698(3) 0.0461(15) Uani 1.0 4 d .
C51 C 0.3630(4) 0.1489(4) 0.6283(3) 0.0509(16) Uani 1.0 4 d .
C52 C 0.4696(5) 0.0390(5) 0.6387(4) 0.068(2) Uani 1.0 4 d .
C53 C 0.3789(4) 0.1228(4) 0.8986(3) 0.0508(16) Uani 1.0 4 d .
C54 C 0.3634(5) 0.2062(5) 0.9246(4) 0.074(3) Uani 1.0 4 d .
C55 C 0.4208(6) 0.0659(6) 0.9536(4) 0.094(3) Uani 1.0 4 d .
C61 C 0.2500 0.3779(5) 0.7500 0.058(3) Uani 1.0 2 d .
C63 C 0.2120(6) 0.5157(4) 0.7640(6) 0.097(4) Uani 1.0 4 d .
C64 C 0.1408(5) 0.3968(4) 0.8066(4) 0.0565(19) Uani 1.0 4 d .
C65 C 0.1591(4) 0.3931(4) 0.8738(4) 0.0590(19) Uani 1.0 4 d .
C66 C 0.0961(5) 0.3664(4) 0.9011(4) 0.0576(18) Uani 1.0 4 d .
C67 C 0.0207(4) 0.3425(4) 0.8645(4) 0.0524(16) Uani 1.0 4 d .
C68 C 0.0065(5) 0.3464(4) 0.7989(4) 0.0558(18) Uani 1.0 4 d .
C69 C 0.0650(5) 0.3736(4) 0.7673(4) 0.0560(18) Uani 1.0 4 d .
C70 C 0.2437(5) 0.4137(5) 0.9165(5) 0.088(3) Uani 1.0 4 d .
C71 C -0.0432(5) 0.3108(5) 0.8950(4) 0.068(2) Uani 1.0 4 d .
C72 C 0.0472(5) 0.3764(5) 0.6957(4) 0.076(3) Uani 1.0 4 d .
C82 C 0.7042(13) 0.1386(10) 0.5514(9) 0.198(9) Uani 0.8000 4 d .
C83 C 0.7299(13) 0.1609(11) 0.4913(9) 0.186(8) Uani 0.8000 4 d .
C84 C 0.7424(14) 0.0802(10) 0.4611(8) 0.192(8) Uani 0.8000 4 d .
C85 C 0.7502(10) 0.0172(9) 0.5134(7) 0.134(5) Uani 0.8000 4 d .
C87 C 0.890(3) 0.4217(11) 0.4850(10) 0.16(3) Uiso 0.2000 4 d .
C88 C 0.904(2) 0.4295(10) 0.4187(10) 0.088(13) Uiso 0.2000 4 d .
C89 C 0.896(3) 0.3438(12) 0.3918(8) 0.078(12) Uiso 0.2000 4 d .
C90 C 0.905(3) 0.2880(9) 0.4491(10) 0.115(18) Uiso 0.2000 4 d .
B1 B 0.7500 0.2530(18) 0.2500 0.146(9) Uani 1.0 2 d .
B2 B 0.2500 0.7856(7) 0.2500 0.058(3) Uani 1.0 2 d .
H3 H 0.3257 -0.0121 0.2679 0.0442 Uiso 1.0 4 calc R
H6 H 0.5577 0.1831 0.2319 0.0557 Uiso 1.0 4 calc R
H7 H 0.6139 0.2146 0.3400 0.0636 Uiso 1.0 4 calc R
H8 H 0.5368 0.2027 0.4145 0.0572 Uiso 1.0 4 calc R
H10 H 0.3554 0.0990 0.1678 0.0587 Uiso 1.0 4 calc R
H11A H 0.3552 0.1931 0.0851 0.1038 Uiso 1.0 4 calc R
H11B H 0.4328 0.2399 0.1293 0.1038 Uiso 1.0 4 calc R
H11C H 0.3467 0.2421 0.1480 0.1038 Uiso 1.0 4 calc R
H12A H 0.4758 0.0261 0.1673 0.0899 Uiso 1.0 4 calc R
H12B H 0.5132 0.1063 0.1420 0.0899 Uiso 1.0 4 calc R
H12C H 0.4345 0.0621 0.0969 0.0899 Uiso 1.0 4 calc R
H13 H 0.3285 0.1248 0.3801 0.0515 Uiso 1.0 4 calc R
H14A H 0.3300 0.2693 0.3886 0.0729 Uiso 1.0 4 calc R
H14B H 0.4103 0.2651 0.4474 0.0729 Uiso 1.0 4 calc R
H14C H 0.3254 0.2286 0.4558 0.0729 Uiso 1.0 4 calc R
H15A H 0.4767 0.1267 0.4825 0.0852 Uiso 1.0 4 calc R
H15B H 0.4386 0.0456 0.4439 0.0852 Uiso 1.0 4 calc R
H15C H 0.3904 0.0919 0.4893 0.0852 Uiso 1.0 4 calc R
H23A H 0.1725 0.5816 0.2635 0.0776 Uiso 1.0 4 calc R
H23B H 0.1924 0.5956 0.1943 0.0776 Uiso 1.0 4 calc R
H26 H -0.0695 0.3870 0.1949 0.0710 Uiso 1.0 4 calc R
H28 H 0.0035 0.4268 0.0322 0.0658 Uiso 1.0 4 calc R
H30A H 0.0912 0.4779 0.3020 0.0847 Uiso 1.0 4 calc R
H30B H 0.1060 0.3806 0.3022 0.0847 Uiso 1.0 4 calc R
H30C H 0.0163 0.4160 0.2981 0.0847 Uiso 1.0 4 calc R
H31A H -0.1566 0.4265 0.0439 0.0941 Uiso 1.0 4 calc R
H31B H -0.1614 0.3574 0.0962 0.0941 Uiso 1.0 4 calc R
H31C H -0.1230 0.3357 0.0370 0.0941 Uiso 1.0 4 calc R
H32A H 0.2064 0.4323 0.0956 0.0754 Uiso 1.0 4 calc R
H32B H 0.1767 0.5262 0.0898 0.0754 Uiso 1.0 4 calc R
H32C H 0.1375 0.4622 0.0337 0.0754 Uiso 1.0 4 calc R
H43 H 0.3258 -0.0569 0.7687 0.0496 Uiso 1.0 4 calc R
H46 H 0.5556 0.1401 0.7286 0.0674 Uiso 1.0 4 calc R
H47 H 0.6079 0.1867 0.8333 0.0782 Uiso 1.0 4 calc R
H48 H 0.5311 0.1764 0.9077 0.0704 Uiso 1.0 4 calc R
H50 H 0.3655 0.0346 0.6710 0.0553 Uiso 1.0 4 calc R
H51A H 0.4031 0.1902 0.6227 0.0611 Uiso 1.0 4 calc R
H51B H 0.3242 0.1742 0.6499 0.0611 Uiso 1.0 4 calc R
H51C H 0.3332 0.1279 0.5859 0.0611 Uiso 1.0 4 calc R
H52A H 0.4986 -0.0051 0.6665 0.0819 Uiso 1.0 4 calc R
H52B H 0.5089 0.0809 0.6328 0.0819 Uiso 1.0 4 calc R
H52C H 0.4413 0.0161 0.5965 0.0819 Uiso 1.0 4 calc R
H53 H 0.3245 0.0981 0.8772 0.0609 Uiso 1.0 4 calc R
H54A H 0.3349 0.2415 0.8888 0.0889 Uiso 1.0 4 calc R
H54B H 0.4157 0.2316 0.9466 0.0889 Uiso 1.0 4 calc R
H54C H 0.3293 0.1997 0.9553 0.0889 Uiso 1.0 4 calc R
H55A H 0.4763 0.0861 0.9732 0.1124 Uiso 1.0 4 calc R
H55B H 0.4239 0.0102 0.9367 0.1124 Uiso 1.0 4 calc R
H55C H 0.3892 0.0646 0.9863 0.1124 Uiso 1.0 4 calc R
H63A H 0.2220 0.5477 0.8046 0.1167 Uiso 1.0 4 calc R
H63B H 0.1633 0.5381 0.7326 0.1167 Uiso 1.0 4 calc R
H66 H 0.1061 0.3647 0.9469 0.0692 Uiso 1.0 4 calc R
H68 H -0.0457 0.3299 0.7734 0.0670 Uiso 1.0 4 calc R
H70A H 0.2554 0.4722 0.9119 0.1053 Uiso 1.0 4 calc R
H70B H 0.2852 0.3803 0.9033 0.1053 Uiso 1.0 4 calc R
H70C H 0.2451 0.4018 0.9617 0.1053 Uiso 1.0 4 calc R
H71A H -0.0829 0.2778 0.8635 0.0815 Uiso 1.0 4 calc R
H71B H -0.0714 0.3571 0.9093 0.0815 Uiso 1.0 4 calc R
H71C H -0.0175 0.2764 0.9323 0.0815 Uiso 1.0 4 calc R
H72A H 0.0803 0.3350 0.6806 0.0915 Uiso 1.0 4 calc R
H72B H 0.0605 0.4312 0.6820 0.0915 Uiso 1.0 4 calc R
H72C H -0.0111 0.3650 0.6771 0.0915 Uiso 1.0 4 calc R
H82A H 0.7218 0.1812 0.5852 0.2371 Uiso 0.8000 4 calc R
H82B H 0.6440 0.1320 0.5422 0.2371 Uiso 0.8000 4 calc R
H83A H 0.7813 0.1933 0.5021 0.2231 Uiso 0.8000 4 calc R
H83B H 0.6867 0.1936 0.4617 0.2231 Uiso 0.8000 4 calc R
H84A H 0.6950 0.0675 0.4243 0.2305 Uiso 0.8000 4 calc R
H84B H 0.7926 0.0818 0.4451 0.2305 Uiso 0.8000 4 calc R
H85A H 0.7054 -0.0237 0.5015 0.1611 Uiso 0.8000 4 calc R
H85B H 0.8032 -0.0121 0.5204 0.1611 Uiso 0.8000 4 calc R
H87A H 0.9265 0.4595 0.5153 0.1952 Uiso 0.2000 4 calc R
H87B H 0.8323 0.4360 0.4840 0.1952 Uiso 0.2000 4 calc R
H88A H 0.8621 0.4661 0.3913 0.1056 Uiso 0.2000 4 calc R
H88B H 0.9589 0.4522 0.4211 0.1056 Uiso 0.2000 4 calc R
H89A H 0.9399 0.3328 0.3693 0.0942 Uiso 0.2000 4 calc R
H89B H 0.8423 0.3357 0.3608 0.0942 Uiso 0.2000 4 calc R
H90A H 0.8591 0.2487 0.4413 0.1378 Uiso 0.2000 4 calc R
H90B H 0.9569 0.2562 0.4559 0.1378 Uiso 0.2000 4 calc R

loop_
_atom_site_aniso_label
_atom_site_aniso_U_11
_atom_site_aniso_U_22
_atom_site_aniso_U_33
_atom_site_aniso_U_12
_atom_site_aniso_U_13
_atom_site_aniso_U_23
Ag1 0.0387(4) 0.0229(4) 0.0426(4) 0.0000 0.0139(3) 0.0000
Ag41 0.0393(4) 0.0242(4) 0.0475(5) 0.0000 0.0179(3) 0.0000
F1 0.239(9) 0.050(4) 0.66(3) -0.003(4) 0.355(13) -0.024(6)
F2 0.236(10) 0.070(4) 0.57(3) 0.014(5) 0.282(14) 0.013(7)
F3 0.094(4) 0.085(4) 0.147(6) -0.028(3) 0.042(4) -0.011(4)
F4 0.113(4) 0.046(3) 0.167(6) 0.013(3) 0.097(4) 0.011(3)
O81 0.232(7) 0.232(7) 0.232(7) -0.0004(11) 0.0580(19) 0.0002(11)
N2 0.038(3) 0.027(3) 0.030(3) 0.004(2) 0.011(2) 0.0019(18)
N22 0.054(4) 0.017(3) 0.070(4) 0.007(3) 0.006(3) 0.001(3)
N42 0.035(3) 0.030(3) 0.032(3) 0.0025(19) 0.008(2) 0.0003(19)
N62 0.079(4) 0.028(3) 0.130(6) 0.004(3) 0.062(5) -0.004(3)
C1 0.030(4) 0.045(5) 0.020(4) 0.0000 0.008(4) 0.0000
C3 0.044(3) 0.023(3) 0.043(4) 0.005(3) 0.011(3) -0.002(3)
C4 0.036(3) 0.027(3) 0.042(4) 0.006(3) 0.013(3) 0.001(3)
C5 0.040(4) 0.039(3) 0.044(4) 0.008(3) 0.016(3) 0.001(3)
C6 0.043(4) 0.050(4) 0.051(5) 0.004(3) 0.020(4) 0.008(3)
C7 0.040(4) 0.047(4) 0.069(5) -0.003(3) 0.008(4) 0.008(4)
C8 0.052(4) 0.041(4) 0.048(4) -0.005(3) 0.009(4) 0.001(3)
C9 0.041(3) 0.030(3) 0.041(4) -0.001(3) 0.012(3) 0.002(3)
C10 0.055(4) 0.059(4) 0.037(4) 0.007(3) 0.020(3) 0.002(3)
C11 0.112(8) 0.094(7) 0.053(6) 0.040(6) 0.018(5) 0.013(5)
C12 0.094(6) 0.081(6) 0.053(5) 0.028(5) 0.023(5) -0.010(4)
C13 0.054(4) 0.045(4) 0.029(4) -0.003(3) 0.009(3) -0.001(3)
C14 0.074(5) 0.055(4) 0.059(5) 0.006(4) 0.028(4) -0.008(4)
C15 0.090(6) 0.081(6) 0.053(5) 0.023(5) 0.040(5) 0.017(4)
C21 0.048(5) 0.029(5) 0.063(6) 0.0000 0.027(5) 0.0000
C23 0.068(5) 0.023(3) 0.090(6) 0.005(3) -0.004(4) 0.000(4)
C24 0.050(4) 0.023(3) 0.060(5) 0.004(3) 0.011(4) -0.003(3)
C25 0.064(5) 0.034(3) 0.056(5) 0.016(3) 0.019(4) -0.000(3)
C26 0.052(4) 0.039(4) 0.090(6) 0.008(3) 0.025(4) -0.002(4)
C27 0.054(4) 0.037(4) 0.075(6) 0.010(3) 0.012(4) 0.004(4)
C28 0.055(4) 0.046(4) 0.059(5) 0.002(4) 0.007(4) -0.001(3)
C29 0.058(4) 0.029(3) 0.059(5) 0.007(3) 0.018(4) 0.003(3)
C30 0.088(6) 0.059(5) 0.075(6) 0.006(4) 0.039(5) -0.001(4)
C31 0.057(5) 0.061(5) 0.112(7) 0.006(4) 0.011(5) 0.015(5)
C32 0.067(5) 0.050(4) 0.071(5) -0.003(4) 0.016(4) 0.004(4)
C41 0.021(4) 0.050(5) 0.025(4) 0.0000 0.013(3) 0.0000
C43 0.056(4) 0.021(3) 0.051(4) 0.003(3) 0.020(4) 0.003(3)
C44 0.031(3) 0.029(3) 0.048(4) 0.004(3) 0.010(3) 0.005(3)
C45 0.040(3) 0.035(3) 0.053(4) 0.008(3) 0.019(3) 0.003(3)
C46 0.043(4) 0.059(4) 0.073(6) 0.001(3) 0.028(4) 0.003(4)
C47 0.038(4) 0.072(5) 0.086(6) -0.003(4) 0.017(4) -0.002(5)
C48 0.041(4) 0.072(5) 0.056(5) -0.002(4) -0.002(4) -0.010(4)
C49 0.034(3) 0.055(4) 0.036(4) 0.007(3) -0.000(3) -0.001(3)
C50 0.057(4) 0.039(4) 0.048(4) 0.003(3) 0.024(4) 0.002(3)
C51 0.052(4) 0.058(4) 0.043(4) 0.015(3) 0.012(3) 0.001(3)
C52 0.087(6) 0.059(5) 0.064(5) 0.029(4) 0.029(5) 0.003(4)
C53 0.048(4) 0.066(4) 0.037(4) 0.007(4) 0.009(3) -0.002(3)
C54 0.067(5) 0.095(7) 0.062(6) -0.002(5) 0.019(5) -0.021(5)
C55 0.094(7) 0.131(8) 0.064(6) 0.042(6) 0.034(5) 0.037(6)
C61 0.070(7) 0.038(5) 0.077(8) 0.0000 0.038(6) 0.0000
C63 0.115(8) 0.026(4) 0.181(11) -0.002(4) 0.093(8) 0.000(5)
C64 0.061(5) 0.024(3) 0.096(6) 0.008(3) 0.042(5) -0.008(4)
C65 0.055(4) 0.042(4) 0.083(6) 0.004(3) 0.023(4) -0.019(4)
C66 0.062(5) 0.047(4) 0.068(5) 0.005(4) 0.025(4) -0.011(4)
C67 0.051(4) 0.046(4) 0.063(5) 0.009(3) 0.020(4) 0.000(4)
C68 0.053(4) 0.044(4) 0.075(6) 0.015(3) 0.024(4) 0.006(4)
C69 0.064(5) 0.036(4) 0.073(5) 0.020(4) 0.028(4) 0.007(4)
C70 0.072(6) 0.074(6) 0.125(8) -0.009(5) 0.037(6) -0.045(5)
C71 0.063(5) 0.073(5) 0.073(6) 0.011(4) 0.028(5) 0.006(4)
C72 0.093(6) 0.075(5) 0.070(6) 0.029(5) 0.038(5) 0.019(4)
C82 0.198(9) 0.198(9) 0.198(9) 0.0004(11) 0.050(3) -0.0005(11)
C83 0.186(8) 0.186(8) 0.186(8) -0.0002(11) 0.046(3) 0.0004(11)
C84 0.192(8) 0.192(8) 0.192(8) 0.0001(11) 0.048(3) 0.0001(11)
C85 0.134(6) 0.134(6) 0.135(6) 0.0001(11) 0.0341(16) 0.0001(11)
B1 0.146(9) 0.146(9) 0.147(9) 0.0000 0.037(3) 0.0000
B2 0.058(3) 0.058(3) 0.059(3) 0.0000 0.0150(13) 0.0000

loop_
_atom_type_symbol
_atom_type_description
_atom_type_scat_dispersion_real
_atom_type_scat_dispersion_imag
_atom_type_scat_source
C C 0.0033 0.0016
;
International Tables for Crystallography
(1992, Vol. C, Tables 4.2.6.8 and 6.1.1.4)
;
H H 0.0000 0.0000
;
International Tables for Crystallography
(1992, Vol. C, Table 6.1.1.4)
;
Ag Ag -0.8971 1.1015
;
International Tables for Crystallography
(1992, Vol. C, Tables 4.2.6.8 and 6.1.1.4)
;
F F 0.0171 0.0103
;
International Tables for Crystallography
(1992, Vol. C, Tables 4.2.6.8 and 6.1.1.4)
;
N N 0.0061 0.0033
;
International Tables for Crystallography
(1992, Vol. C, Tables 4.2.6.8 and 6.1.1.4)
;
B B 0.0013 0.0007
;
International Tables for Crystallography
(1992, Vol. C, Tables 4.2.6.8 and 6.1.1.4)
;
O O 0.0106 0.0060
;
International Tables for Crystallography
(1992, Vol. C, Tables 4.2.6.8 and 6.1.1.4)
;

loop_
_geom_angle_atom_site_label_1
_geom_angle_atom_site_label_2
_geom_angle_atom_site_label_3
_geom_angle
_geom_angle_publ_flag
_geom_angle_site_symmetry_1
_geom_angle_site_symmetry_3
C1 Ag1 C21 180.000 yes . .
C41 Ag41 C61 180.000 yes . .
C82 O81 C85 107.5(13) yes . .
C87 O86 C90 107.6(15) yes . .
C1 N2 C3 112.6(5) yes . .
C1 N2 C4 123.2(5) yes . .
C3 N2 C4 124.2(5) yes . .
C21 N22 C23 111.6(5) yes . .
C21 N22 C24 127.0(5) yes . .
C23 N22 C24 120.8(5) yes . .
C41 N42 C43 112.1(5) yes . .
C41 N42 C44 121.0(5) yes . .
C43 N42 C44 126.9(5) yes . .
C61 N62 C63 113.6(8) yes . .
C61 N62 C64 125.1(6) yes . .
C63 N62 C64 121.0(7) yes . .
Ag1 C1 N2 128.9(4) yes . .
Ag1 C1 N2 128.9(4) yes . 2_555
N2 C1 N2 102.1(6) yes . 2_555
N2 C3 C3 106.3(5) yes . 2_555
N2 C4 C5 118.3(5) yes . .
N2 C4 C9 118.5(6) yes . .
C5 C4 C9 123.2(5) yes . .
C4 C5 C6 116.9(6) yes . .
C4 C5 C10 121.9(5) yes . .
C6 C5 C10 121.2(6) yes . .
C5 C6 C7 120.9(7) yes . .
C6 C7 C8 120.6(6) yes . .
C7 C8 C9 120.7(6) yes . .
C4 C9 C8 117.7(6) yes . .
C4 C9 C13 121.5(5) yes . .
C8 C9 C13 120.8(5) yes . .
C5 C10 C11 111.5(6) yes . .
C5 C10 C12 112.6(5) yes . .
C11 C10 C12 110.4(7) yes . .
C9 C13 C14 111.6(6) yes . .
C9 C13 C15 111.1(6) yes . .
C14 C13 C15 110.1(6) yes . .
Ag1 C21 N22 125.3(4) yes . .
Ag1 C21 N22 125.3(4) yes . 2_555
N22 C21 N22 109.4(7) yes . 2_555
N22 C23 C23 102.3(5) yes . 2_555
N22 C24 C25 119.4(6) yes . .
N22 C24 C29 118.6(7) yes . .
C25 C24 C29 121.8(6) yes . .
C24 C25 C26 118.0(7) yes . .
C24 C25 C30 121.2(6) yes . .
C26 C25 C30 120.7(8) yes . .
C25 C26 C27 121.2(8) yes . .
C26 C27 C28 119.3(6) yes . .
C26 C27 C31 120.2(8) yes . .
C28 C27 C31 120.5(7) yes . .
C27 C28 C29 121.1(7) yes . .
C24 C29 C28 118.6(7) yes . .
C24 C29 C32 121.8(6) yes . .
C28 C29 C32 119.6(7) yes . .
Ag41 C41 N42 129.0(4) yes . .
Ag41 C41 N42 129.0(4) yes . 2_556
N42 C41 N42 102.1(6) yes . 2_556
N42 C43 C43 106.9(5) yes . 2_556
N42 C44 C45 117.6(5) yes . .
N42 C44 C49 119.0(6) yes . .
C45 C44 C49 123.4(5) yes . .
C44 C45 C46 116.0(6) yes . .
C44 C45 C50 121.9(5) yes . .
C46 C45 C50 122.1(7) yes . .
C45 C46 C47 121.8(8) yes . .
C46 C47 C48 119.7(7) yes . .
C47 C48 C49 122.2(7) yes . .
C44 C49 C48 117.0(7) yes . .
C44 C49 C53 122.3(5) yes . .
C48 C49 C53 120.8(6) yes . .
C45 C50 C51 111.1(5) yes . .
C45 C50 C52 113.4(6) yes . .
C51 C50 C52 110.7(6) yes . .
C49 C53 C54 112.8(6) yes . .
C49 C53 C55 110.2(6) yes . .
C54 C53 C55 110.6(6) yes . .
Ag41 C61 N62 125.8(4) yes . .
Ag41 C61 N62 125.8(4) yes . 2_556
N62 C61 N62 108.4(7) yes . 2_556
N62 C63 C63 101.5(7) yes . 2_556
N62 C64 C65 119.1(6) yes . .
N62 C64 C69 118.1(8) yes . .
C65 C64 C69 122.8(8) yes . .
C64 C65 C66 116.6(6) yes . .
C64 C65 C70 122.6(8) yes . .
C66 C65 C70 120.8(8) yes . .
C65 C66 C67 122.7(8) yes . .
C66 C67 C68 118.2(8) yes . .
C66 C67 C71 121.2(7) yes . .
C68 C67 C71 120.6(6) yes . .
C67 C68 C69 123.2(6) yes . .
C64 C69 C68 116.4(7) yes . .
C64 C69 C72 122.0(8) yes . .
C68 C69 C72 121.6(7) yes . .
O81 C82 C83 104.0(17) yes . .
C82 C83 C84 105.1(15) yes . .
C83 C84 C85 105.7(15) yes . .
O81 C85 C84 106.8(13) yes . .
O86 C87 C88 108(2) yes . .
C87 C88 C89 105.5(17) yes . .
C88 C89 C90 105.4(15) yes . .
O86 C90 C89 109.2(14) yes . .
F1 B1 F1 112(3) yes . 2_655
F1 B1 F2 111.1(8) yes . .
F1 B1 F2 107.8(6) yes . 2_655
F1 B1 F2 107.8(6) yes 2_655 .
F1 B1 F2 111.1(8) yes 2_655 2_655
F2 B1 F2 106.7(19) yes . 2_655
F3 B2 F3 104.3(8) yes . 2_555
F3 B2 F4 109.9(4) yes . .
F3 B2 F4 110.5(4) yes . 2_555
F3 B2 F4 110.5(4) yes 2_555 .
F3 B2 F4 109.9(4) yes 2_555 2_555
F4 B2 F4 111.4(9) yes . 2_555
N2 C3 H3 126.846 no . .
C3 C3 H3 126.830 no 2_555 .
C5 C6 H6 119.521 no . .
C7 C6 H6 119.549 no . .
C6 C7 H7 119.692 no . .
C8 C7 H7 119.685 no . .
C7 C8 H8 119.642 no . .
C9 C8 H8 119.653 no . .
C5 C10 H10 107.351 no . .
C11 C10 H10 107.341 no . .
C12 C10 H10 107.343 no . .
C10 C11 H11A 109.469 no . .
C10 C11 H11B 109.465 no . .
C10 C11 H11C 109.470 no . .
H11A C11 H11B 109.478 no . .
H11A C11 H11C 109.478 no . .
H11B C11 H11C 109.467 no . .
C10 C12 H12A 109.472 no . .
C10 C12 H12B 109.479 no . .
C10 C12 H12C 109.475 no . .
H12A C12 H12B 109.468 no . .
H12A C12 H12C 109.469 no . .
H12B C12 H12C 109.464 no . .
C9 C13 H13 107.964 no . .
C14 C13 H13 107.956 no . .
C15 C13 H13 107.966 no . .
C13 C14 H14A 109.466 no . .
C13 C14 H14B 109.472 no . .
C13 C14 H14C 109.470 no . .
H14A C14 H14B 109.478 no . .
H14A C14 H14C 109.470 no . .
H14B C14 H14C 109.471 no . .
C13 C15 H15A 109.470 no . .
C13 C15 H15B 109.471 no . .
C13 C15 H15C 109.474 no . .
H15A C15 H15B 109.471 no . .
H15A C15 H15C 109.473 no . .
H15B C15 H15C 109.468 no . .
N22 C23 H23A 111.316 no . .
N22 C23 H23B 111.321 no . .
C23 C23 H23A 111.317 no 2_555 .
C23 C23 H23B 111.314 no 2_555 .
H23A C23 H23B 109.192 no . .
C25 C26 H26 119.420 no . .
C27 C26 H26 119.422 no . .
C27 C28 H28 119.430 no . .
C29 C28 H28 119.430 no . .
C25 C30 H30A 109.472 no . .
C25 C30 H30B 109.472 no . .
C25 C30 H30C 109.467 no . .
H30A C30 H30B 109.473 no . .
H30A C30 H30C 109.477 no . .
H30B C30 H30C 109.466 no . .
C27 C31 H31A 109.466 no . .
C27 C31 H31B 109.475 no . .
C27 C31 H31C 109.468 no . .
H31A C31 H31B 109.477 no . .
H31A C31 H31C 109.465 no . .
H31B C31 H31C 109.476 no . .
C29 C32 H32A 109.478 no . .
C29 C32 H32B 109.466 no . .
C29 C32 H32C 109.468 no . .
H32A C32 H32B 109.473 no . .
H32A C32 H32C 109.474 no . .
H32B C32 H32C 109.469 no . .
N42 C43 H43 126.552 no . .
C43 C43 H43 126.555 no 2_556 .
C45 C46 H46 119.104 no . .
C47 C46 H46 119.118 no . .
C46 C47 H47 120.170 no . .
C48 C47 H47 120.174 no . .
C47 C48 H48 118.920 no . .
C49 C48 H48 118.922 no . .
C45 C50 H50 107.110 no . .
C51 C50 H50 107.133 no . .
C52 C50 H50 107.120 no . .
C50 C51 H51A 109.473 no . .
C50 C51 H51B 109.473 no . .
C50 C51 H51C 109.462 no . .
H51A C51 H51B 109.487 no . .
H51A C51 H51C 109.461 no . .
H51B C51 H51C 109.472 no . .
C50 C52 H52A 109.467 no . .
C50 C52 H52B 109.476 no . .
C50 C52 H52C 109.461 no . .
H52A C52 H52B 109.470 no . .
H52A C52 H52C 109.469 no . .
H52B C52 H52C 109.484 no . .
C49 C53 H53 107.700 no . .
C54 C53 H53 107.696 no . .
C55 C53 H53 107.693 no . .
C53 C54 H54A 109.467 no . .
C53 C54 H54B 109.462 no . .
C53 C54 H54C 109.475 no . .
H54A C54 H54B 109.468 no . .
H54A C54 H54C 109.482 no . .
H54B C54 H54C 109.473 no . .
C53 C55 H55A 109.474 no . .
C53 C55 H55B 109.476 no . .
C53 C55 H55C 109.481 no . .
H55A C55 H55B 109.465 no . .
H55A C55 H55C 109.473 no . .
H55B C55 H55C 109.459 no . .
N62 C63 H63A 111.475 no . .
N62 C63 H63B 111.462 no . .
C63 C63 H63A 111.459 no 2_556 .
C63 C63 H63B 111.468 no 2_556 .
H63A C63 H63B 109.297 no . .
C65 C66 H66 118.650 no . .
C67 C66 H66 118.669 no . .
C67 C68 H68 118.378 no . .
C69 C68 H68 118.377 no . .
C65 C70 H70A 109.467 no . .
C65 C70 H70B 109.472 no . .
C65 C70 H70C 109.463 no . .
H70A C70 H70B 109.475 no . .
H70A C70 H70C 109.471 no . .
H70B C70 H70C 109.479 no . .
C67 C71 H71A 109.480 no . .
C67 C71 H71B 109.473 no . .
C67 C71 H71C 109.473 no . .
H71A C71 H71B 109.469 no . .
H71A C71 H71C 109.476 no . .
H71B C71 H71C 109.456 no . .
C69 C72 H72A 109.465 no . .
C69 C72 H72B 109.474 no . .
C69 C72 H72C 109.467 no . .
H72A C72 H72B 109.472 no . .
H72A C72 H72C 109.476 no . .
H72B C72 H72C 109.473 no . .
O81 C82 H82A 110.946 no . .
O81 C82 H82B 110.962 no . .
C83 C82 H82A 110.952 no . .
C83 C82 H82B 110.962 no . .
H82A C82 H82B 108.965 no . .
C82 C83 H83A 110.740 no . .
C82 C83 H83B 110.727 no . .
C84 C83 H83A 110.730 no . .
C84 C83 H83B 110.728 no . .
H83A C83 H83B 108.823 no . .
C83 C84 H84A 110.583 no . .
C83 C84 H84B 110.593 no . .
C85 C84 H84A 110.587 no . .
C85 C84 H84B 110.595 no . .
H84A C84 H84B 108.728 no . .
O81 C85 H85A 110.378 no . .
O81 C85 H85B 110.369 no . .
C84 C85 H85A 110.376 no . .
C84 C85 H85B 110.373 no . .
H85A C85 H85B 108.591 no . .
O86 C87 H87A 110.134 no . .
O86 C87 H87B 110.133 no . .
C88 C87 H87A 110.133 no . .
C88 C87 H87B 110.149 no . .
H87A C87 H87B 108.466 no . .
C87 C88 H88A 110.643 no . .
C87 C88 H88B 110.649 no . .
C89 C88 H88A 110.639 no . .
C89 C88 H88B 110.650 no . .
H88A C88 H88B 108.770 no . .
C88 C89 H89A 110.652 no . .
C88 C89 H89B 110.671 no . .
C90 C89 H89A 110.662 no . .
C90 C89 H89B 110.665 no . .
H89A C89 H89B 108.783 no . .
O86 C90 H90A 109.830 no . .
O86 C90 H90B 109.840 no . .
C89 C90 H90A 109.833 no . .
C89 C90 H90B 109.829 no . .
H90A C90 H90B 108.267 no . .

loop_
_geom_bond_atom_site_label_1
_geom_bond_atom_site_label_2
_geom_bond_distance
_geom_bond_publ_flag
_geom_bond_site_symmetry_2
Ag1 C1 2.059(9) yes .
Ag1 C21 2.110(9) yes .
Ag41 C41 2.040(9) yes .
Ag41 C61 2.067(9) yes .
F1 B1 1.34(2) yes .
F2 B1 1.47(2) yes .
F3 B2 1.389(9) yes .
F4 B2 1.359(9) yes .
O81 C82 1.45(3) yes .
O81 C85 1.45(2) yes .
O86 C87 1.45(3) yes .
O86 C90 1.45(3) yes .
N2 C1 1.361(7) yes .
N2 C3 1.393(7) yes .
N2 C4 1.458(7) yes .
N22 C21 1.330(7) yes .
N22 C23 1.476(8) yes .
N22 C24 1.441(8) yes .
N42 C41 1.382(7) yes .
N42 C43 1.384(7) yes .
N42 C44 1.438(7) yes .
N62 C61 1.332(9) yes .
N62 C63 1.497(9) yes .
N62 C64 1.444(11) yes .
C3 C3 1.335(8) yes 2_555
C4 C5 1.387(10) yes .
C4 C9 1.386(8) yes .
C5 C6 1.393(8) yes .
C5 C10 1.520(9) yes .
C6 C7 1.382(10) yes .
C7 C8 1.362(11) yes .
C8 C9 1.391(9) yes .
C9 C13 1.539(10) yes .
C10 C11 1.528(11) yes .
C10 C12 1.521(12) yes .
C13 C14 1.521(10) yes .
C13 C15 1.546(9) yes .
C23 C23 1.504(10) yes 2_555
C24 C25 1.390(11) yes .
C24 C29 1.378(10) yes .
C25 C26 1.399(9) yes .
C25 C30 1.507(11) yes .
C26 C27 1.385(12) yes .
C27 C28 1.373(12) yes .
C27 C31 1.509(10) yes .
C28 C29 1.400(9) yes .
C29 C32 1.509(11) yes .
C43 C43 1.346(9) yes 2_556
C44 C45 1.403(10) yes .
C44 C49 1.381(8) yes .
C45 C46 1.394(9) yes .
C45 C50 1.506(9) yes .
C46 C47 1.376(11) yes .
C47 C48 1.360(12) yes .
C48 C49 1.384(9) yes .
C49 C53 1.527(10) yes .
C50 C51 1.535(9) yes .
C50 C52 1.508(11) yes .
C53 C54 1.512(11) yes .
C53 C55 1.522(11) yes .
C63 C63 1.542(17) yes 2_556
C64 C65 1.392(12) yes .
C64 C69 1.393(10) yes .
C65 C66 1.403(12) yes .
C65 C70 1.524(10) yes .
C66 C67 1.370(9) yes .
C67 C68 1.362(11) yes .
C67 C71 1.485(12) yes .
C68 C69 1.399(12) yes .
C69 C72 1.485(11) yes .
C82 C83 1.50(3) yes .
C83 C84 1.50(3) yes .
C84 C85 1.50(3) yes .
C87 C88 1.50(4) yes .
C88 C89 1.50(3) yes .
C89 C90 1.50(3) yes .
C3 H3 0.950 no .
C6 H6 0.950 no .
C7 H7 0.950 no .
C8 H8 0.950 no .
C10 H10 1.000 no .
C11 H11A 0.980 no .
C11 H11B 0.980 no .
C11 H11C 0.980 no .
C12 H12A 0.980 no .
C12 H12B 0.980 no .
C12 H12C 0.980 no .
C13 H13 1.000 no .
C14 H14A 0.980 no .
C14 H14B 0.980 no .
C14 H14C 0.980 no .
C15 H15A 0.980 no .
C15 H15B 0.980 no .
C15 H15C 0.980 no .
C23 H23A 0.990 no .
C23 H23B 0.990 no .
C26 H26 0.950 no .
C28 H28 0.950 no .
C30 H30A 0.980 no .
C30 H30B 0.980 no .
C30 H30C 0.980 no .
C31 H31A 0.980 no .
C31 H31B 0.980 no .
C31 H31C 0.980 no .
C32 H32A 0.980 no .
C32 H32B 0.980 no .
C32 H32C 0.980 no .
C43 H43 0.950 no .
C46 H46 0.950 no .
C47 H47 0.950 no .
C48 H48 0.950 no .
C50 H50 1.000 no .
C51 H51A 0.980 no .
C51 H51B 0.980 no .
C51 H51C 0.980 no .
C52 H52A 0.980 no .
C52 H52B 0.980 no .
C52 H52C 0.980 no .
C53 H53 1.000 no .
C54 H54A 0.980 no .
C54 H54B 0.980 no .
C54 H54C 0.980 no .
C55 H55A 0.980 no .
C55 H55B 0.980 no .
C55 H55C 0.980 no .
C63 H63A 0.990 no .
C63 H63B 0.990 no .
C66 H66 0.950 no .
C68 H68 0.950 no .
C70 H70A 0.980 no .
C70 H70B 0.980 no .
C70 H70C 0.980 no .
C71 H71A 0.980 no .
C71 H71B 0.980 no .
C71 H71C 0.980 no .
C72 H72A 0.980 no .
C72 H72B 0.980 no .
C72 H72C 0.980 no .
C82 H82A 0.990 no .
C82 H82B 0.990 no .
C83 H83A 0.990 no .
C83 H83B 0.990 no .
C84 H84A 0.990 no .
C84 H84B 0.990 no .
C85 H85A 0.990 no .
C85 H85B 0.990 no .
C87 H87A 0.990 no .
C87 H87B 0.990 no .
C88 H88A 0.990 no .
C88 H88B 0.990 no .
C89 H89A 0.990 no .
C89 H89B 0.990 no .
C90 H90A 0.990 no .
C90 H90B 0.990 no .

loop_
_geom_contact_atom_site_label_1
_geom_contact_atom_site_label_2
_geom_contact_distance
_geom_contact_publ_flag
_geom_contact_site_symmetry_2
Ag1 C4 3.474(5) no .
Ag1 C4 3.474(5) no 2_555
Ag1 C24 3.464(6) no .
Ag1 C24 3.464(6) no 2_555
Ag41 C44 3.424(5) no .
Ag41 C44 3.424(5) no 2_556
Ag41 C64 3.408(8) no .
Ag41 C64 3.408(8) no 2_556
N2 C4 3.534(7) no 2_555
N2 C10 2.882(9) no .
N2 C13 2.887(7) no .
N22 C24 3.569(8) no 2_555
N22 C30 2.880(11) no .
N22 C32 2.865(10) no .
N42 C44 3.535(7) no 2_556
N42 C50 2.863(9) no .
N42 C51 3.464(9) no .
N42 C53 2.894(8) no .
N62 C64 3.555(12) no 2_556
N62 C70 2.917(13) no .
N62 C72 2.859(10) no .
C1 C3 2.291(10) no 2_555
C1 C4 2.480(6) no 2_555
C1 C5 3.341(6) no .
C1 C5 3.341(6) no 2_555
C1 C9 3.292(5) no .
C1 C9 3.292(5) no 2_555
C1 C10 3.548(8) no .
C1 C10 3.548(8) no 2_555
C1 C13 3.443(6) no .
C1 C13 3.443(6) no 2_555
C3 C4 3.589(8) no 2_555
C3 C5 3.311(9) no .
C3 C9 3.386(7) no .
C3 C10 3.439(10) no .
C3 C13 3.589(8) no .
C4 C7 2.732(8) no .
C4 C11 3.468(11) no .
C4 C14 3.527(11) no .
C5 C8 2.793(9) no .
C6 C9 2.777(10) no .
C6 C11 3.253(10) no .
C6 C12 3.015(10) no .
C7 C26 3.396(9) no 2_555
C8 C14 3.190(12) no .
C8 C15 3.055(11) no .
C8 C27 3.543(9) no 2_555
C21 C23 2.322(10) no 2_555
C21 C24 2.479(6) no 2_555
C21 C25 3.273(7) no .
C21 C25 3.273(7) no 2_555
C21 C29 3.409(6) no .
C21 C29 3.409(6) no 2_555
C21 C30 3.347(9) no .
C21 C30 3.347(9) no 2_555
C23 C25 3.369(9) no .
C23 C29 3.320(9) no .
C23 C30 3.572(12) no .
C23 C32 3.513(11) no .
C24 C27 2.770(9) no .
C25 C28 2.780(10) no .
C26 C29 2.775(12) no .
C41 C43 2.294(10) no 2_556
C41 C44 2.455(6) no 2_556
C41 C45 3.351(7) no .
C41 C45 3.351(7) no 2_556
C41 C49 3.214(6) no .
C41 C49 3.214(6) no 2_556
C41 C50 3.589(8) no .
C41 C50 3.589(8) no 2_556
C41 C53 3.368(6) no .
C41 C53 3.368(6) no 2_556
C43 C44 3.592(8) no 2_556
C43 C45 3.299(9) no .
C43 C49 3.430(8) no .
C43 C50 3.391(10) no .
C44 C47 2.736(9) no .
C44 C51 3.345(9) no .
C44 C55 3.569(11) no .
C45 C48 2.783(10) no .
C46 C49 2.778(11) no .
C46 C51 3.356(9) no .
C46 C52 2.958(11) no .
C48 C54 3.127(12) no .
C48 C55 3.077(13) no .
C61 C63 2.368(11) no 2_556
C61 C64 2.463(9) no 2_556
C61 C65 3.384(9) no .
C61 C65 3.384(9) no 2_556
C61 C69 3.232(8) no .
C61 C69 3.232(8) no 2_556
C61 C72 3.322(9) no .
C61 C72 3.322(9) no 2_556
C63 C65 3.366(14) no .
C63 C69 3.401(12) no .
C63 C70 3.575(15) no .
C63 C72 3.596(12) no .
C64 C67 2.768(12) no .
C65 C68 2.771(9) no .
C66 C69 2.776(11) no .
F1 C6 3.546(11) no .
F1 C7 3.323(13) no .
F1 C63 3.548(12) no 3_666
F1 C63 3.037(9) no 4_564
F1 C89 3.58(3) no .
F2 C6 3.403(15) no 2_655
F2 C43 3.544(9) no 3_656
F2 C43 3.161(9) no 4_554
F2 C89 3.23(3) no .
F2 C90 3.58(3) no .
F3 C3 3.255(7) no 1_565
F3 C46 3.324(10) no 3_666
F3 C82 3.47(3) no 3_666
F4 C23 3.277(8) no .
F4 C23 3.076(8) no 2_555
F4 C47 3.330(10) no 3_666
C3 F3 3.255(7) no 1_545
C6 F1 3.546(11) no .
C6 F2 3.403(15) no 2_655
C7 F1 3.323(13) no .
C23 F4 3.277(8) no .
C23 F4 3.076(8) no 2_555
C43 F2 3.544(9) no 3_656
C43 F2 3.161(9) no 4_455
C46 F3 3.324(10) no 3_666
C47 F4 3.330(10) no 3_666
C63 F1 3.548(12) no 3_666
C63 F1 3.037(9) no 4_465
C82 F3 3.47(3) no 3_666
C89 F1 3.58(3) no .
C89 F2 3.23(3) no .
C90 F2 3.58(3) no .
Ag1 H11C 3.1585 no .
Ag1 H11C 3.1585 no 2_555
Ag1 H14A 2.9618 no .
Ag1 H14A 2.9618 no 2_555
Ag1 H30B 3.2205 no .
Ag1 H30B 3.2205 no 2_555
Ag41 H51B 3.0048 no .
Ag41 H51B 3.0048 no 2_556
Ag41 H54A 2.9542 no .
Ag41 H54A 2.9542 no 2_556
Ag41 H72A 3.1809 no .
Ag41 H72A 3.1809 no 2_556
O81 H83A 2.7602 no .
O81 H83B 3.1539 no .
O81 H84A 3.0449 no .
O81 H84B 3.0177 no .
O86 H88A 3.1660 no .
O86 H88B 2.8935 no .
O86 H89A 3.1114 no .
O86 H89B 3.0168 no .
N2 H3 3.1095 no 2_555
N2 H10 2.3910 no .
N2 H10 3.5104 no 2_555
N2 H11C 3.3933 no .
N2 H13 2.3860 no .
N2 H13 3.4406 no 2_555
N2 H14A 3.5609 no .
N22 H23A 2.8744 no 2_555
N22 H23B 3.0925 no 2_555
N22 H30A 2.7144 no .
N22 H30B 2.9470 no .
N22 H32A 2.7959 no .
N22 H32B 2.8360 no .
N42 H43 3.1161 no 2_556
N42 H50 2.4521 no .
N42 H51B 3.0167 no .
N42 H53 2.3890 no .
N42 H53 3.3862 no 2_556
N62 H63A 3.0971 no 2_556
N62 H63B 2.9456 no 2_556
N62 H70A 2.9188 no .
N62 H70B 2.8280 no .
N62 H72A 2.9069 no .
N62 H72B 2.7086 no .
C1 H3 3.2011 no .
C1 H3 3.2011 no 2_555
C1 H10 3.0214 no .
C1 H10 3.0214 no 2_555
C1 H11C 3.2540 no .
C1 H11C 3.2540 no 2_555
C1 H13 2.8560 no .
C1 H13 2.8560 no 2_555
C1 H14A 3.3472 no .
C1 H14A 3.3472 no 2_555
C3 H10 2.6877 no .
C3 H10 3.3879 no 2_555
C3 H13 2.8857 no .
C3 H13 3.4796 no 2_555
C4 H3 2.8177 no .
C4 H6 3.2335 no .
C4 H8 3.2391 no .
C4 H10 2.5763 no .
C4 H11C 3.2878 no .
C4 H13 2.5879 no .
C4 H14A 3.3892 no .
C5 H3 3.4567 no .
C5 H7 3.2683 no .
C5 H11A 3.3574 no .
C5 H11B 2.7495 no .
C5 H11C 2.6782 no .
C5 H12A 2.7032 no .
C5 H12B 2.7543 no .
C5 H12C 3.3656 no .
C6 H8 3.2396 no .
C6 H10 3.3131 no .
C6 H11B 3.0450 no .
C6 H11C 3.5205 no .
C6 H12A 3.1656 no .
C6 H12B 2.7784 no .
C6 H26 3.5516 no 2_555
C7 H26 3.1414 no 2_555
C7 H31B 3.3361 no 2_555
C8 H6 3.2361 no .
C8 H13 3.3364 no .
C8 H14A 3.4607 no .
C8 H14B 2.9419 no .
C8 H15A 2.8049 no .
C8 H15B 3.2353 no .
C8 H31C 3.3412 no 2_555
C9 H3 3.5803 no .
C9 H7 3.2487 no .
C9 H14A 2.7055 no .
C9 H14B 2.7373 no .
C9 H14C 3.3718 no .
C9 H15A 2.7606 no .
C9 H15B 2.7096 no .
C9 H15C 3.3843 no .
C10 H6 2.6908 no .
C11 H6 3.2203 no .
C11 H12A 3.3500 no .
C11 H12B 2.7068 no .
C11 H12C 2.6801 no .
C11 H14C 3.5451 no 2_555
C11 H30B 3.1396 no 2_555
C12 H6 2.7837 no .
C12 H11A 2.6869 no .
C12 H11B 2.7029 no .
C12 H11C 3.3488 no .
C13 H8 2.6952 no .
C14 H8 3.1004 no .
C14 H11C 3.4391 no 2_555
C14 H15A 2.7086 no .
C14 H15B 3.3568 no .
C14 H15C 2.6986 no .
C14 H32A 3.3651 no 2_555
C15 H8 2.8568 no .
C15 H14A 3.3615 no .
C15 H14B 2.7104 no .
C15 H14C 2.6846 no .
C21 H23A 2.8905 no .
C21 H23A 2.8905 no 2_555
C21 H23B 3.0588 no .
C21 H23B 3.0588 no 2_555
C21 H30A 3.2553 no .
C21 H30A 3.2553 no 2_555
C21 H30B 3.0082 no .
C21 H30B 3.0082 no 2_555
C21 H32A 3.1969 no .
C21 H32A 3.1969 no 2_555
C23 H30A 3.0051 no .
C23 H32B 3.0494 no .
C24 H14A 3.5089 no 2_555
C24 H23A 2.8491 no .
C24 H23B 2.7751 no .
C24 H26 3.2506 no .
C24 H28 3.2449 no .
C24 H30A 2.7293 no .
C24 H30B 2.8203 no .
C24 H30C 3.3118 no .
C24 H32A 2.7477 no .
C24 H32B 2.8033 no .
C24 H32C 3.3074 no .
C25 H23A 3.2857 no .
C26 H7 3.3677 no 2_555
C26 H28 3.2373 no .
C26 H30A 3.1923 no .
C26 H30B 3.0969 no .
C26 H30C 2.5688 no .
C26 H31A 3.0945 no .
C26 H31B 2.5505 no .
C26 H31C 3.1658 no .
C27 H7 3.5639 no 2_555
C27 H8 3.3096 no 2_555
C28 H14A 3.5886 no 2_555
C28 H14B 3.0114 no 2_555
C28 H26 3.2355 no .
C28 H31A 2.8014 no .
C28 H31B 3.2917 no .
C28 H31C 2.7063 no .
C28 H32A 3.1507 no .
C28 H32B 3.1257 no .
C28 H32C 2.5450 no .
C29 H14A 3.1830 no 2_555
C29 H14B 3.2463 no 2_555
C29 H23B 3.1639 no .
C30 H11B 3.5209 no 2_555
C30 H11C 3.4545 no 2_555
C30 H23A 3.2007 no .
C30 H26 2.6767 no .
C31 H7 3.2878 no 2_555
C31 H8 3.2287 no 2_555
C31 H26 2.6542 no .
C31 H28 2.6488 no .
C32 H14A 3.3074 no 2_555
C32 H14B 3.5154 no 2_555
C32 H23B 3.1283 no .
C32 H28 2.6577 no .
C41 H43 3.2053 no .
C41 H43 3.2053 no 2_556
C41 H50 3.2340 no .
C41 H50 3.2340 no 2_556
C41 H51B 2.8503 no .
C41 H51B 2.8503 no 2_556
C41 H53 2.7272 no .
C41 H53 2.7272 no 2_556
C41 H54A 3.5047 no .
C41 H54A 3.5047 no 2_556
C43 H50 2.6304 no .
C43 H50 3.4105 no 2_556
C43 H53 2.9919 no .
C43 H53 3.5503 no 2_556
C44 H43 2.8397 no .
C44 H46 3.2377 no .
C44 H48 3.2182 no .
C44 H50 2.6061 no .
C44 H51B 3.0831 no .
C44 H53 2.5773 no .
C44 H54A 3.5175 no .
C44 H55B 3.4883 no .
C45 H43 3.4511 no .
C45 H47 3.2741 no .
C45 H51A 2.7667 no .
C45 H51B 2.6440 no .
C45 H51C 3.3428 no .
C45 H52A 2.6701 no .
C45 H52B 2.7758 no .
C45 H52C 3.3489 no .
C46 H48 3.2182 no .
C46 H50 3.2844 no .
C46 H51A 3.2095 no .
C46 H52A 2.9946 no .
C46 H52B 2.7929 no .
C46 H68 3.2530 no 2_556
C47 H68 3.3449 no 2_556
C47 H72A 3.5796 no 2_556
C47 H72C 3.3466 no 2_556
C48 H46 3.2171 no .
C48 H53 3.3221 no .
C48 H54A 3.3717 no .
C48 H54B 2.8764 no .
C48 H55A 2.7741 no .
C48 H55B 3.3617 no .
C48 H72A 3.2629 no 2_556
C48 H72C 3.4740 no 2_556
C49 H47 3.2556 no .
C49 H54A 2.7123 no .
C49 H54B 2.7436 no .
C49 H54C 3.3675 no .
C49 H55A 2.6739 no .
C49 H55B 2.7034 no .
C49 H55C 3.3464 no .
C49 H72A 3.4172 no 2_556
C50 H43 3.5519 no .
C50 H46 2.6938 no .
C51 H46 3.4135 no .
C51 H52A 3.3496 no .
C51 H52B 2.6766 no .
C51 H52C 2.7044 no .
C51 H53 3.2396 no 2_556
C51 H54A 3.5925 no 2_556
C51 H54C 3.3859 no 2_556
C52 H46 2.6636 no .
C52 H51A 2.6851 no .
C52 H51B 3.3442 no .
C52 H51C 2.7085 no .
C53 H48 2.6686 no .
C53 H51B 3.4210 no 2_556
C54 H48 2.9785 no .
C54 H51B 3.2032 no 2_556
C54 H51C 3.5024 no 2_556
C54 H55A 2.7417 no .
C54 H55B 3.3347 no .
C54 H55C 2.6340 no .
C54 H70B 3.1046 no .
C54 H72A 3.3776 no 2_556
C55 H48 2.9254 no .
C55 H54A 3.3396 no .
C55 H54B 2.6966 no .
C55 H54C 2.6712 no .
C61 H63A 3.0780 no .
C61 H63A 3.0780 no 2_556
C61 H63B 2.9617 no .
C61 H63B 2.9617 no 2_556
C61 H70B 3.1786 no .
C61 H70B 3.1786 no 2_556
C61 H72A 2.9542 no .
C61 H72A 2.9542 no 2_556
C61 H72B 3.2743 no .
C61 H72B 3.2743 no 2_556
C63 H70A 3.1415 no .
C63 H72B 3.0367 no .
C64 H63A 2.8134 no .
C64 H63B 2.8654 no .
C64 H66 3.2370 no .
C64 H68 3.2314 no .
C64 H70A 2.8467 no .
C64 H70B 2.7799 no .
C64 H70C 3.3391 no .
C64 H72A 2.8140 no .
C64 H72B 2.7237 no .
C64 H72C 3.3037 no .
C65 H51A 3.4660 no 2_556
C65 H63A 3.2267 no .
C66 H51A 2.9085 no 2_556
C66 H68 3.1984 no .
C66 H70A 3.1461 no .
C66 H70B 3.1830 no .
C66 H70C 2.5843 no .
C66 H71A 3.2551 no .
C66 H71B 2.8768 no .
C66 H71C 2.6237 no .
C67 H51A 2.7702 no 2_556
C68 H46 3.5166 no 2_556
C68 H51A 3.2075 no 2_556
C68 H66 3.1990 no .
C68 H71A 2.5421 no .
C68 H71B 2.9801 no .
C68 H71C 3.1872 no .
C68 H72A 3.0916 no .
C68 H72B 3.1799 no .
C68 H72C 2.5624 no .
C69 H63B 3.3246 no .
C70 H54A 3.3153 no .
C70 H63A 3.1861 no .
C70 H66 2.6814 no .
C71 H51A 3.1637 no 2_556
C71 H66 2.6323 no .
C71 H68 2.6066 no .
C72 H63B 3.2508 no .
C72 H68 2.6624 no .
C82 H84A 2.9192 no .
C82 H84B 3.1523 no .
C82 H85A 2.8461 no .
C82 H85B 3.1263 no .
C83 H85A 3.0427 no .
C83 H85B 3.0708 no .
C84 H82A 3.2106 no .
C84 H82B 2.8124 no .
C85 H82A 3.1702 no .
C85 H82B 2.7604 no .
C85 H83A 2.9294 no .
C85 H83B 3.1607 no .
C87 H89A 3.1582 no .
C87 H89B 2.9274 no .
C87 H90A 2.9658 no .
C87 H90B 3.0427 no .
C88 H90A 3.1001 no .
C88 H90B 3.0000 no .
C89 H87A 3.1770 no .
C89 H87B 2.8928 no .
C90 H87A 3.1047 no .
C90 H87B 2.8843 no .
C90 H88A 3.1572 no .
C90 H88B 2.9260 no .
H3 H3 2.4741 no 2_555
H3 H10 2.9360 no .
H3 H13 3.2629 no .
H6 H7 2.3214 no .
H6 H11B 2.7882 no .
H6 H12A 3.0601 no .
H6 H12B 2.2565 no .
H7 H8 2.3028 no .
H7 H26 2.9466 no 2_555
H7 H31B 2.7080 no 2_555
H7 H31C 3.2566 no 2_555
H8 H14A 3.5584 no .
H8 H14B 2.6117 no .
H8 H15A 2.3246 no .
H8 H15B 3.1903 no .
H8 H31B 3.3199 no 2_555
H8 H31C 2.6632 no 2_555
H10 H11A 2.3368 no .
H10 H11B 2.8571 no .
H10 H11C 2.3618 no .
H10 H12A 2.3515 no .
H10 H12B 2.8522 no .
H10 H12C 2.3345 no .
H10 H13 3.0390 no 2_555
H11A H12A 3.5745 no .
H11A H12B 2.9883 no .
H11A H12C 2.4915 no .
H11A H13 3.5404 no 2_555
H11A H14A 3.5324 no 2_555
H11A H14C 3.0035 no 2_555
H11B H12A 3.5993 no .
H11B H12B 2.5375 no .
H11B H12C 2.9726 no .
H11B H30B 2.8770 no 2_555
H11B H30C 3.2653 no 2_555
H11C H12B 3.5986 no .
H11C H12C 3.5710 no .
H11C H13 3.4378 no 2_555
H11C H14A 2.9148 no 2_555
H11C H14C 3.1833 no 2_555
H11C H30B 2.5302 no 2_555
H13 H14A 2.3544 no .
H13 H14B 2.8570 no .
H13 H14C 2.3471 no .
H13 H15A 2.8765 no .
H13 H15B 2.3841 no .
H13 H15C 2.3651 no .
H14A H15C 3.5875 no .
H14A H32A 2.7584 no 2_555
H14A H32C 3.5242 no 2_555
H14B H15A 2.5388 no .
H14B H15C 2.9963 no .
H14B H28 2.9818 no 2_555
H14B H32A 3.3448 no 2_555
H14B H32C 3.3514 no 2_555
H14C H15A 2.9731 no .
H14C H15B 3.5764 no .
H14C H15C 2.5003 no .
H14C H32A 3.4854 no 2_555
H23A H23A 2.8140 no 2_555
H23A H23B 2.2392 no 2_555
H23A H30A 2.4411 no .
H23B H23B 2.6668 no 2_555
H23B H32A 3.4344 no .
H23B H32B 2.4558 no .
H26 H30A 3.4103 no .
H26 H30B 3.2561 no .
H26 H30C 2.3602 no .
H26 H31A 3.2550 no .
H26 H31B 2.3312 no .
H26 H31C 3.3720 no .
H28 H31A 2.7714 no .
H28 H31B 3.5752 no .
H28 H31C 2.6186 no .
H28 H32A 3.3470 no .
H28 H32B 3.2912 no .
H28 H32C 2.3226 no .
H30B H32A 3.4643 no 2_555
H43 H43 2.4775 no 2_556
H43 H50 2.7799 no .
H43 H53 3.4257 no .
H46 H47 2.3153 no .
H46 H50 3.5680 no .
H46 H51A 3.0759 no .
H46 H52A 2.7589 no .
H46 H52B 2.2194 no .
H46 H68 3.0874 no 2_556
H46 H71A 3.0890 no 2_556
H47 H48 2.2968 no .
H47 H68 3.2416 no 2_556
H47 H72C 3.3056 no 2_556
H48 H54A 3.3975 no .
H48 H54B 2.4667 no .
H48 H55A 2.3699 no .
H48 H55B 3.3903 no .
H48 H72A 3.4566 no 2_556
H48 H72C 3.5342 no 2_556
H50 H51A 2.8594 no .
H50 H51B 2.3822 no .
H50 H51C 2.3239 no .
H50 H52A 2.3595 no .
H50 H52B 2.8390 no .
H50 H52C 2.2972 no .
H50 H53 3.2751 no 2_556
H51A H52A 3.5742 no .
H51A H52B 2.4875 no .
H51A H52C 2.9841 no .
H51A H66 3.1885 no 2_556
H51A H71A 3.2935 no 2_556
H51A H71C 2.8644 no 2_556
H51B H52B 3.5639 no .
H51B H52C 3.5959 no .
H51B H53 2.7229 no 2_556
H51B H54A 2.8197 no 2_556
H51B H54C 2.9984 no 2_556
H51C H52B 2.9776 no .
H51C H52C 2.5426 no .
H51C H53 2.9964 no 2_556
H51C H54A 3.5350 no 2_556
H51C H54C 2.9024 no 2_556
H52B H71A 3.4279 no 2_556
H52B H71C 3.4866 no 2_556
H53 H54A 2.3447 no .
H53 H54B 2.8486 no .
H53 H54C 2.3347 no .
H53 H55A 2.8551 no .
H53 H55B 2.3223 no .
H53 H55C 2.3762 no .
H54A H55C 3.5340 no .
H54A H70B 2.4522 no .
H54A H70C 3.5614 no .
H54A H72A 2.7588 no 2_556
H54B H55A 2.5805 no .
H54B H55C 2.9112 no .
H54B H70B 3.2425 no .
H54B H72A 3.2104 no 2_556
H54C H55A 3.0346 no .
H54C H55B 3.5354 no .
H54C H55C 2.4373 no .
H54C H70B 3.1596 no .
H54C H70C 3.5924 no .
H63A H63A 2.7298 no 2_556
H63A H63B 2.2740 no 2_556
H63A H70A 2.5362 no .
H63A H70B 3.4414 no .
H63B H63B 2.8297 no 2_556
H63B H72B 2.4975 no .
H66 H70A 3.2972 no .
H66 H70B 3.3840 no .
H66 H70C 2.3614 no .
H66 H71A 3.5301 no .
H66 H71B 2.8996 no .
H66 H71C 2.4836 no .
H68 H71A 2.3287 no .
H68 H71B 3.0749 no .
H68 H71C 3.4201 no .
H68 H72A 3.2510 no .
H68 H72B 3.3892 no .
H68 H72C 2.3457 no .
H70B H72A 3.3076 no 2_556
H82A H83A 2.2572 no .
H82A H83B 2.5634 no .
H82B H83A 2.8423 no .
H82B H83B 2.2588 no .
H82B H84A 3.0452 no .
H82B H85A 2.9462 no .
H83A H84A 2.7984 no .
H83A H84B 2.2171 no .
H83A H85B 3.3686 no .
H83B H84A 2.2163 no .
H83B H84B 2.6334 no .
H84A H85A 2.1911 no .
H84A H85B 2.7077 no .
H84B H85A 2.7280 no .
H84B H85B 2.1913 no .
H87A H88A 2.6013 no .
H87A H88B 2.2191 no .
H87B H88A 2.2167 no .
H87B H88B 2.8059 no .
H87B H89B 3.1369 no .
H87B H90A 3.2415 no .
H88A H89A 2.6338 no .
H88A H89B 2.2166 no .
H88B H89A 2.2163 no .
H88B H89B 2.7980 no .
H88B H90B 3.2725 no .
H89A H90A 2.6747 no .
H89A H90B 2.1879 no .
H89B H90A 2.1894 no .
H89B H90B 2.7473 no .
F1 H6 3.0690 no .
F1 H7 2.6187 no .
F1 H26 2.8535 no 2_555
F1 H31B 3.0720 no 2_555
F1 H63A 3.4808 no 3_666
F1 H63A 2.5508 no 4_564
F1 H63B 3.5150 no 3_666
F1 H63B 2.8563 no 4_564
F1 H89A 3.5294 no 2_655
F1 H89B 2.5967 no .
F1 H89B 2.9662 no 2_655
F2 H6 2.5331 no 2_655
F2 H7 3.5944 no .
F2 H7 3.5177 no 2_655
F2 H12B 3.3569 no 2_655
F2 H43 3.2597 no 3_656
F2 H43 2.4252 no 4_554
F2 H89A 3.2409 no .
F2 H89B 2.6063 no .
F2 H90A 3.1080 no .
F3 H3 2.5157 no 1_565
F3 H3 3.3156 no 2_565
F3 H46 2.4826 no 3_666
F3 H47 3.3256 no 3_666
F3 H52B 3.4077 no 3_666
F3 H71A 2.8383 no 4_564
F3 H82A 2.8510 no 3_666
F3 H82B 3.5168 no 3_666
F4 H23A 3.5316 no .
F4 H23A 2.6451 no 2_555
F4 H23B 2.8001 no .
F4 H23B 3.0008 no 2_555
F4 H46 3.2669 no 3_666
F4 H47 2.5380 no 3_666
F4 H68 2.9776 no 4_564
F4 H71A 3.4545 no 3_566
F4 H71A 3.3878 no 4_564
F4 H82A 2.9998 no 4_464
O81 H10 3.5384 no 4_555
O81 H13 3.5227 no 3_656
O81 H15B 3.4967 no 3_656
O81 H15C 3.4083 no 3_656
O81 H47 3.4460 no 2_656
O86 H48 3.2182 no 2_656
O86 H54B 3.3792 no 2_656
O86 H72C 3.6000 no 1_655
O86 H83A 3.1364 no .
C3 H52A 3.5330 no 3_656
C4 H52A 2.8629 no 3_656
C5 H52A 3.0878 no 3_656
C6 H43 3.3823 no 3_656
C6 H52A 3.2665 no 3_656
C7 H52A 3.2699 no 3_656
C7 H83B 3.1435 no .
C7 H84A 3.4105 no .
C8 H52A 3.0854 no 3_656
C8 H52C 3.4536 no 3_656
C8 H83B 3.0806 no .
C8 H84A 3.5841 no .
C9 H52A 2.8674 no 3_656
C9 H52C 3.5955 no 3_656
C11 H89A 3.5948 no 2_655
C12 H55B 3.1693 no 3_656
C12 H55C 3.2415 no 1_554
C12 H85B 3.3917 no 4_454
C13 H85A 3.5113 no 3_656
C14 H66 3.3664 no 2_556
C14 H71C 3.5588 no 2_556
C15 H15B 3.5572 no 3_656
C15 H51C 3.4722 no .
C15 H52C 3.1739 no .
C15 H52C 3.3671 no 3_656
C15 H85A 2.8302 no 3_656
C23 H68 3.1823 no 3_566
C23 H71B 3.5647 no 3_566
C26 H63A 3.5030 no 3_566
C26 H63B 3.5128 no 3_566
C28 H28 3.3144 no 3_565
C28 H32C 3.5383 no 3_565
C29 H71B 3.2137 no 3_566
C30 H72B 3.3708 no 3_566
C30 H89A 3.4695 no 1_455
C31 H32C 3.3536 no 3_565
C31 H70A 3.3285 no 3_566
C31 H83B 3.1731 no 2_555
C31 H87B 3.4548 no 2_555
C32 H28 3.5855 no 3_565
C32 H31A 3.1441 no 3_565
C32 H66 3.2450 no 1_554
C32 H70C 3.4019 no 1_554
C32 H71B 3.2225 no 3_566
C44 H12A 2.9595 no 3_656
C45 H12A 3.0082 no 3_656
C46 H3 3.4185 no 3_656
C46 H12A 3.0825 no 3_656
C47 H12A 3.1522 no 3_656
C48 H12A 3.1041 no 3_656
C49 H12A 3.0361 no 3_656
C50 H84A 3.2937 no 3_656
C51 H15C 3.2558 no .
C51 H85A 3.3998 no 3_656
C52 H3 3.5515 no 3_656
C52 H15B 2.9631 no 3_656
C52 H15C 3.2518 no .
C52 H84A 3.2592 no 3_656
C54 H11A 3.4730 no 1_556
C54 H90B 3.5305 no 2_656
C55 H12C 3.0136 no 1_556
C55 H12C 3.5719 no 3_656
C55 H55A 3.1909 no 3_657
C55 H55B 3.2836 no 3_657
C55 H84B 3.2021 no 4_455
C55 H85B 2.8555 no 4_455
C63 H26 3.1791 no 3_566
C63 H88A 3.2529 no 3_666
C63 H88A 3.2292 no 4_465
C63 H89B 3.5435 no 3_666
C63 H89B 3.5564 no 4_465
C65 H31A 3.4247 no 3_566
C66 H32C 3.1529 no 1_556
C68 H23A 3.1975 no 3_566
C68 H23B 3.5202 no 3_566
C70 H31A 3.2014 no 3_566
C70 H32C 3.5157 no 1_556
C70 H87B 3.0310 no 4_465
C70 H88A 2.9377 no 4_465
C71 H23B 3.1399 no 3_566
C71 H28 3.4087 no 1_556
C71 H32B 3.5425 no 3_566
C72 H30A 3.3322 no 3_566
C72 H30C 3.5498 no 3_566
C82 H47 3.5750 no 2_656
C83 H7 3.4441 no .
C83 H8 3.3239 no .
C83 H31C 3.3349 no 2_555
C83 H90A 3.0146 no .
C84 H50 3.4892 no 3_656
C84 H52C 3.4105 no 3_656
C84 H55B 3.5498 no 4_554
C84 H55C 3.3581 no 4_554
C84 H90A 3.4574 no .
C85 H12C 3.4206 no 4_555
C85 H15C 2.9481 no 3_656
C85 H51C 3.2468 no 3_656
C85 H52C 3.5235 no 3_656
C85 H55C 2.8756 no 4_554
C87 H70A 2.9598 no 4_564
C87 H88B 3.4868 no 3_766
C88 H30C 3.5705 no 1_655
C88 H63A 3.4203 no 4_564
C88 H63B 3.1899 no 3_666
C88 H70A 2.9405 no 4_564
C88 H72B 3.2827 no 3_666
C88 H87A 3.3759 no 3_766
C89 H11B 3.4630 no 2_655
C89 H30C 3.3921 no 1_655
C89 H63A 3.5289 no 4_564
C89 H63B 3.2281 no 3_666
C90 H48 3.4857 no 2_656
C90 H54B 3.3941 no 2_656
C90 H83A 3.0360 no .
B1 H6 3.3627 no .
B1 H6 3.3627 no 2_655
B1 H7 3.4016 no .
B1 H7 3.4016 no 2_655
B1 H43 3.4190 no 3_656
B1 H43 3.4190 no 4_554
B1 H63A 3.5138 no 3_666
B1 H63A 3.5138 no 4_564
B1 H89B 2.8251 no .
B1 H89B 2.8251 no 2_655
B2 H3 3.5115 no 1_565
B2 H3 3.5115 no 2_565
B2 H23B 3.3620 no .
B2 H23B 3.3620 no 2_555
B2 H46 3.4121 no 3_666
B2 H46 3.4121 no 4_464
B2 H47 3.3540 no 3_666
B2 H47 3.3540 no 4_464
B2 H71A 3.3818 no 3_566
B2 H71A 3.3818 no 4_564
B2 H82A 3.4760 no 3_666
B2 H82A 3.4760 no 4_464
H3 F3 2.5157 no 1_545
H3 F3 3.3156 no 2_545
H3 C46 3.4185 no 3_656
H3 C52 3.5515 no 3_656
H3 B2 3.5115 no 1_545
H3 H46 2.8726 no 3_656
H3 H52A 2.9521 no 3_656
H3 H52B 3.2462 no 3_656
H6 F1 3.0690 no .
H6 F2 2.5331 no 2_655
H6 B1 3.3627 no .
H6 H43 2.8416 no 3_656
H6 H89A 3.2623 no 2_655
H7 F1 2.6187 no .
H7 F2 3.5944 no .
H7 F2 3.5177 no 2_655
H7 C83 3.4441 no .
H7 B1 3.4016 no .
H7 H83B 2.6046 no .
H7 H84A 3.0967 no .
H8 C83 3.3239 no .
H8 H52C 3.5877 no 3_656
H8 H71C 3.5788 no 2_556
H8 H82B 3.0889 no .
H8 H83B 2.4772 no .
H8 H84A 3.4193 no .
H10 O81 3.5384 no 4_454
H10 H85B 3.3608 no 4_454
H11A C54 3.4730 no 1_554
H11A H54B 3.4226 no 1_554
H11A H54C 2.6988 no 1_554
H11A H55C 3.1223 no 1_554
H11A H85B 3.2726 no 4_454
H11B C89 3.4630 no 2_655
H11B H89A 2.6164 no 2_655
H11B H90B 2.9214 no 2_655
H12A C44 2.9595 no 3_656
H12A C45 3.0082 no 3_656
H12A C46 3.0825 no 3_656
H12A C47 3.1522 no 3_656
H12A C48 3.1041 no 3_656
H12A C49 3.0361 no 3_656
H12A H43 3.3170 no 3_656
H12A H52A 3.4860 no 3_656
H12A H55B 3.1673 no 3_656
H12B F2 3.3569 no 2_655
H12B H43 3.0068 no 3_656
H12B H55A 3.5168 no 1_554
H12B H55B 2.9024 no 3_656
H12B H55C 3.5210 no 1_554
H12B H90B 3.3295 no 2_655
H12C C55 3.0136 no 1_554
H12C C55 3.5719 no 3_656
H12C C85 3.4206 no 4_454
H12C H55A 2.9276 no 1_554
H12C H55A 3.3823 no 3_656
H12C H55B 3.4875 no 1_554
H12C H55B 2.9066 no 3_656
H12C H55C 2.2945 no 1_554
H12C H85B 2.5309 no 4_454
H13 O81 3.5227 no 3_656
H13 H85A 3.1878 no 3_656
H14B H66 2.8507 no 2_556
H14B H71C 2.7525 no 2_556
H14C H51A 3.5339 no .
H14C H51C 3.2016 no .
H14C H66 3.0568 no 2_556
H14C H71C 3.5934 no 2_556
H14C H85A 3.5255 no 3_656
H15A H15B 3.3493 no 3_656
H15A H52B 3.2094 no .
H15A H52C 3.2027 no .
H15A H52C 3.3642 no 3_656
H15A H71C 3.0144 no 2_556
H15A H82B 2.7882 no .
H15A H85A 3.5861 no 3_656
H15B O81 3.4967 no 3_656
H15B C15 3.5572 no 3_656
H15B C52 2.9631 no 3_656
H15B H15A 3.3493 no 3_656
H15B H15B 3.1196 no 3_656
H15B H52A 2.8945 no 3_656
H15B H52B 2.9026 no 3_656
H15B H52C 3.2858 no .
H15B H52C 2.5948 no 3_656
H15B H82B 3.2494 no 3_656
H15B H85A 2.9658 no 3_656
H15C O81 3.4083 no 3_656
H15C C51 3.2558 no .
H15C C52 3.2518 no .
H15C C85 2.9481 no 3_656
H15C H51A 3.2286 no .
H15C H51C 2.5583 no .
H15C H52B 3.2177 no .
H15C H52C 2.5534 no .
H15C H85A 2.0082 no 3_656
H15C H85B 3.4692 no 3_656
H23A F4 3.5316 no .
H23A F4 2.6451 no 2_555
H23A C68 3.1975 no 3_566
H23A H68 2.5315 no 3_566
H23A H71A 3.5780 no 3_566
H23A H72C 3.3906 no 3_566
H23B F4 2.8001 no .
H23B F4 3.0008 no 2_555
H23B C68 3.5202 no 3_566
H23B C71 3.1399 no 3_566
H23B B2 3.3620 no .
H23B H68 2.9858 no 3_566
H23B H71A 2.8304 no 3_566
H23B H71B 2.7154 no 3_566
H26 F1 2.8535 no 2_555
H26 C63 3.1791 no 3_566
H26 H63A 2.7837 no 3_566
H26 H63B 2.7591 no 3_566
H28 C28 3.3144 no 3_565
H28 C32 3.5855 no 3_565
H28 C71 3.4087 no 1_554
H28 H28 2.7349 no 3_565
H28 H32B 3.5517 no 3_565
H28 H32C 3.0322 no 3_565
H28 H66 2.9880 no 1_554
H28 H71B 2.8479 no 1_554
H28 H71C 3.2061 no 1_554
H30A C72 3.3322 no 3_566
H30A H68 3.5091 no 3_566
H30A H72B 3.0465 no 3_566
H30A H72C 2.9732 no 3_566
H30B H89A 3.5370 no 1_455
H30C C72 3.5498 no 3_566
H30C C88 3.5705 no 1_455
H30C C89 3.3921 no 1_455
H30C H63B 3.0234 no 3_566
H30C H72B 2.8797 no 3_566
H30C H88B 3.0768 no 1_455
H30C H89A 2.6040 no 1_455
H31A C32 3.1441 no 3_565
H31A C65 3.4247 no 3_566
H31A C70 3.2014 no 3_566
H31A H32B 2.8963 no 3_565
H31A H32C 2.5294 no 3_565
H31A H66 3.4909 no 3_566
H31A H70A 2.6769 no 3_566
H31A H70C 3.1532 no 3_566
H31A H87B 2.8738 no 2_555
H31B F1 3.0720 no 2_555
H31B H63A 2.9999 no 3_566
H31B H70A 3.1729 no 3_566
H31B H83B 2.9203 no 2_555
H31B H87B 3.2219 no 2_555
H31B H89B 3.4168 no 2_555
H31C C83 3.3349 no 2_555
H31C H32B 3.4589 no 3_565
H31C H32C 3.5978 no 3_565
H31C H71B 3.0853 no 1_554
H31C H71C 3.3318 no 1_554
H31C H83A 3.4709 no 2_555
H31C H83B 2.5483 no 2_555
H32A H66 3.3853 no 1_554
H32A H70C 3.1314 no 1_554
H32B C71 3.5425 no 3_566
H32B H28 3.5517 no 3_565
H32B H31A 2.8963 no 3_565
H32B H31C 3.4589 no 3_565
H32B H71B 2.5991 no 3_566
H32C C28 3.5383 no 3_565
H32C C31 3.3536 no 3_565
H32C C66 3.1529 no 1_554
H32C C70 3.5157 no 1_554
H32C H28 3.0322 no 3_565
H32C H31A 2.5294 no 3_565
H32C H31C 3.5978 no 3_565
H32C H66 2.3941 no 1_554
H32C H70C 2.8333 no 1_554
H32C H71B 3.4686 no 3_566
H43 F2 3.2597 no 3_656
H43 F2 2.4252 no 4_455
H43 C6 3.3823 no 3_656
H43 B1 3.4190 no 3_656
H43 H6 2.8416 no 3_656
H43 H12A 3.3170 no 3_656
H43 H12B 3.0068 no 3_656
H46 F3 2.4826 no 3_666
H46 F4 3.2669 no 3_666
H46 B2 3.4121 no 3_666
H46 H3 2.8726 no 3_656
H47 F3 3.3256 no 3_666
H47 F4 2.5380 no 3_666
H47 O81 3.4460 no 2_656
H47 C82 3.5750 no 2_656
H47 B2 3.3540 no 3_666
H47 H82A 2.9595 no 2_656
H47 H83A 3.5458 no 2_656
H48 O86 3.2182 no 2_656
H48 C90 3.4857 no 2_656
H48 H83A 3.2742 no 2_656
H48 H90A 3.4937 no 2_656
H48 H90B 3.1506 no 2_656
H50 C84 3.4892 no 3_656
H50 H84A 2.6271 no 3_656
H50 H85A 3.5821 no 3_656
H51A H14C 3.5339 no .
H51A H15C 3.2286 no .
H51C C15 3.4722 no .
H51C C85 3.2468 no 3_656
H51C H14C 3.2016 no .
H51C H15C 2.5583 no .
H51C H84A 3.2105 no 3_656
H51C H85A 2.4843 no 3_656
H51C H85B 3.3717 no 3_656
H52A C3 3.5330 no 3_656
H52A C4 2.8629 no 3_656
H52A C5 3.0878 no 3_656
H52A C6 3.2665 no 3_656
H52A C7 3.2699 no 3_656
H52A C8 3.0854 no 3_656
H52A C9 2.8674 no 3_656
H52A H3 2.9521 no 3_656
H52A H12A 3.4860 no 3_656
H52A H15B 2.8945 no 3_656
H52A H84A 3.5017 no 3_656
H52B F3 3.4077 no 3_666
H52B H3 3.2462 no 3_656
H52B H15A 3.2094 no .
H52B H15B 2.9026 no 3_656
H52B H15C 3.2177 no .
H52B H82B 3.4422 no .
H52C C8 3.4536 no 3_656
H52C C9 3.5955 no 3_656
H52C C15 3.1739 no .
H52C C15 3.3671 no 3_656
H52C C84 3.4105 no 3_656
H52C C85 3.5235 no 3_656
H52C H8 3.5877 no 3_656
H52C H15A 3.2027 no .
H52C H15A 3.3642 no 3_656
H52C H15B 3.2858 no .
H52C H15B 2.5948 no 3_656
H52C H15C 2.5534 no .
H52C H84A 2.6098 no 3_656
H52C H85A 2.8120 no 3_656
H53 H84B 3.3668 no 4_455
H53 H85B 3.4660 no 4_455
H54B O86 3.3792 no 2_656
H54B C90 3.3941 no 2_656
H54B H11A 3.4226 no 1_556
H54B H90B 2.6194 no 2_656
H54C H11A 2.6988 no 1_556
H54C H85B 3.4251 no 4_455
H55A C55 3.1909 no 3_657
H55A H12B 3.5168 no 1_556
H55A H12C 2.9276 no 1_556
H55A H12C 3.3823 no 3_656
H55A H55A 3.0517 no 3_657
H55A H55B 2.7116 no 3_657
H55A H55C 3.3005 no 3_657
H55A H85B 3.5282 no 4_455
H55A H90B 3.2162 no 2_656
H55B C12 3.1693 no 3_656
H55B C55 3.2836 no 3_657
H55B C84 3.5498 no 4_455
H55B H12A 3.1673 no 3_656
H55B H12B 2.9024 no 3_656
H55B H12C 3.4875 no 1_556
H55B H12C 2.9066 no 3_656
H55B H55A 2.7116 no 3_657
H55B H55B 3.2426 no 3_657
H55B H55C 3.3903 no 3_657
H55B H84B 2.7137 no 4_455
H55B H85B 3.0294 no 4_455
H55C C12 3.2415 no 1_556
H55C C84 3.3581 no 4_455
H55C C85 2.8756 no 4_455
H55C H11A 3.1223 no 1_556
H55C H12B 3.5210 no 1_556
H55C H12C 2.2945 no 1_556
H55C H55A 3.3005 no 3_657
H55C H55B 3.3903 no 3_657
H55C H84B 2.8900 no 4_455
H55C H85A 3.2637 no 4_455
H55C H85B 1.9720 no 4_455
H63A F1 3.4808 no 3_666
H63A F1 2.5508 no 4_465
H63A C26 3.5030 no 3_566
H63A C88 3.4203 no 4_465
H63A C89 3.5289 no 4_465
H63A B1 3.5138 no 3_666
H63A H26 2.7837 no 3_566
H63A H31B 2.9999 no 3_566
H63A H88A 2.6183 no 4_465
H63A H89B 2.8136 no 4_465
H63B F1 3.5150 no 3_666
H63B F1 2.8563 no 4_465
H63B C26 3.5128 no 3_566
H63B C88 3.1899 no 3_666
H63B C89 3.2281 no 3_666
H63B H26 2.7591 no 3_566
H63B H30C 3.0234 no 3_566
H63B H88A 2.5758 no 3_666
H63B H88B 3.4131 no 3_666
H63B H89A 3.2039 no 3_666
H63B H89B 2.8481 no 3_666
H66 C14 3.3664 no 2_556
H66 C32 3.2450 no 1_556
H66 H14B 2.8507 no 2_556
H66 H14C 3.0568 no 2_556
H66 H28 2.9880 no 1_556
H66 H31A 3.4909 no 3_566
H66 H32A 3.3853 no 1_556
H66 H32C 2.3941 no 1_556
H68 F4 2.9776 no 4_465
H68 C23 3.1823 no 3_566
H68 H23A 2.5315 no 3_566
H68 H23B 2.9858 no 3_566
H68 H30A 3.5091 no 3_566
H70A C31 3.3285 no 3_566
H70A C87 2.9598 no 4_465
H70A C88 2.9405 no 4_465
H70A H31A 2.6769 no 3_566
H70A H31B 3.1729 no 3_566
H70A H87A 3.3512 no 4_465
H70A H87B 2.2960 no 4_465
H70A H88A 2.2001 no 4_465
H70B H87B 3.4383 no 4_465
H70B H88A 2.8543 no 4_465
H70C C32 3.4019 no 1_556
H70C H31A 3.1532 no 3_566
H70C H32A 3.1314 no 1_556
H70C H32C 2.8333 no 1_556
H70C H87B 2.9960 no 4_465
H70C H88A 3.5008 no 4_465
H71A F3 2.8383 no 4_465
H71A F4 3.4545 no 3_566
H71A F4 3.3878 no 4_465
H71A B2 3.3818 no 3_566
H71A H23A 3.5780 no 3_566
H71A H23B 2.8304 no 3_566
H71A H82A 3.2323 no 2_556
H71A H82B 3.4326 no 2_556
H71B C23 3.5647 no 3_566
H71B C29 3.2137 no 3_566
H71B C32 3.2225 no 3_566
H71B H23B 2.7154 no 3_566
H71B H28 2.8479 no 1_556
H71B H31C 3.0853 no 1_556
H71B H32B 2.5991 no 3_566
H71B H32C 3.4686 no 3_566
H71C C14 3.5588 no 2_556
H71C H8 3.5788 no 2_556
H71C H14B 2.7525 no 2_556
H71C H14C 3.5934 no 2_556
H71C H15A 3.0144 no 2_556
H71C H28 3.2061 no 1_556
H71C H31C 3.3318 no 1_556
H71C H82B 3.3068 no 2_556
H72B C30 3.3708 no 3_566
H72B C88 3.2827 no 3_666
H72B H30A 3.0465 no 3_566
H72B H30C 2.8797 no 3_566
H72B H88A 2.8235 no 3_666
H72B H88B 2.8613 no 3_666
H72C O86 3.6000 no 1_455
H72C H23A 3.3906 no 3_566
H72C H30A 2.9732 no 3_566
H82A F3 2.8510 no 3_666
H82A F4 2.9998 no 4_565
H82A B2 3.4760 no 3_666
H82A H47 2.9595 no 2_656
H82A H71A 3.2323 no 2_556
H82B F3 3.5168 no 3_666
H82B H8 3.0889 no .
H82B H15A 2.7882 no .
H82B H15B 3.2494 no 3_656
H82B H52B 3.4422 no .
H82B H71A 3.4326 no 2_556
H82B H71C 3.3068 no 2_556
H83A O86 3.1364 no .
H83A C90 3.0360 no .
H83A H31C 3.4709 no 2_555
H83A H47 3.5458 no 2_656
H83A H48 3.2742 no 2_656
H83A H90A 2.2517 no .
H83A H90B 3.5010 no .
H83B C7 3.1435 no .
H83B C8 3.0806 no .
H83B C31 3.1731 no 2_555
H83B H7 2.6046 no .
H83B H8 2.4772 no .
H83B H31B 2.9203 no 2_555
H83B H31C 2.5483 no 2_555
H83B H90A 3.1723 no .
H84A C7 3.4105 no .
H84A C8 3.5841 no .
H84A C50 3.2937 no 3_656
H84A C52 3.2592 no 3_656
H84A H7 3.0967 no .
H84A H8 3.4193 no .
H84A H50 2.6271 no 3_656
H84A H51C 3.2105 no 3_656
H84A H52A 3.5017 no 3_656
H84A H52C 2.6098 no 3_656
H84B C55 3.2021 no 4_554
H84B H53 3.3668 no 4_554
H84B H55B 2.7137 no 4_554
H84B H55C 2.8900 no 4_554
H84B H90A 2.9427 no .
H85A C13 3.5113 no 3_656
H85A C15 2.8302 no 3_656
H85A C51 3.3998 no 3_656
H85A H13 3.1878 no 3_656
H85A H14C 3.5255 no 3_656
H85A H15A 3.5861 no 3_656
H85A H15B 2.9658 no 3_656
H85A H15C 2.0082 no 3_656
H85A H50 3.5821 no 3_656
H85A H51C 2.4843 no 3_656
H85A H52C 2.8120 no 3_656
H85A H55C 3.2637 no 4_554
H85B C12 3.3917 no 4_555
H85B C55 2.8555 no 4_554
H85B H10 3.3608 no 4_555
H85B H11A 3.2726 no 4_555
H85B H12C 2.5309 no 4_555
H85B H15C 3.4692 no 3_656
H85B H51C 3.3717 no 3_656
H85B H53 3.4660 no 4_554
H85B H54C 3.4251 no 4_554
H85B H55A 3.5282 no 4_554
H85B H55B 3.0294 no 4_554
H85B H55C 1.9720 no 4_554
H87A C88 3.3759 no 3_766
H87A H70A 3.3512 no 4_564
H87A H87A 3.0195 no 3_766
H87A H88B 2.5124 no 3_766
H87B C31 3.4548 no 2_555
H87B C70 3.0310 no 4_564
H87B H31A 2.8738 no 2_555
H87B H31B 3.2219 no 2_555
H87B H70A 2.2960 no 4_564
H87B H70B 3.4383 no 4_564
H87B H70C 2.9960 no 4_564
H88A C63 3.2529 no 3_666
H88A C63 3.2292 no 4_564
H88A C70 2.9377 no 4_564
H88A H63A 2.6183 no 4_564
H88A H63B 2.5758 no 3_666
H88A H70A 2.2001 no 4_564
H88A H70B 2.8543 no 4_564
H88A H70C 3.5008 no 4_564
H88A H72B 2.8235 no 3_666
H88B C87 3.4868 no 3_766
H88B H30C 3.0768 no 1_655
H88B H63B 3.4131 no 3_666
H88B H72B 2.8613 no 3_666
H88B H87A 2.5124 no 3_766
H89A F1 3.5294 no 2_655
H89A F2 3.2409 no .
H89A C11 3.5948 no 2_655
H89A C30 3.4695 no 1_655
H89A H6 3.2623 no 2_655
H89A H11B 2.6164 no 2_655
H89A H30B 3.5370 no 1_655
H89A H30C 2.6040 no 1_655
H89A H63B 3.2039 no 3_666
H89B F1 2.5967 no .
H89B F1 2.9662 no 2_655
H89B F2 2.6063 no .
H89B C63 3.5435 no 3_666
H89B C63 3.5564 no 4_564
H89B B1 2.8251 no .
H89B H31B 3.4168 no 2_555
H89B H63A 2.8136 no 4_564
H89B H63B 2.8481 no 3_666
H90A F2 3.1080 no .
H90A C83 3.0146 no .
H90A C84 3.4574 no .
H90A H48 3.4937 no 2_656
H90A H83A 2.2517 no .
H90A H83B 3.1723 no .
H90A H84B 2.9427 no .
H90B C54 3.5305 no 2_656
H90B H11B 2.9214 no 2_655
H90B H12B 3.3295 no 2_655
H90B H48 3.1506 no 2_656
H90B H54B 2.6194 no 2_656
H90B H55A 3.2162 no 2_656
H90B H83A 3.5010 no .

loop_
_geom_torsion_atom_site_label_1
_geom_torsion_atom_site_label_2
_geom_torsion_atom_site_label_3
_geom_torsion_atom_site_label_4
_geom_torsion
_geom_torsion_publ_flag
_geom_torsion_site_symmetry_3
_geom_torsion_site_symmetry_4
C82 O81 C85 C84 22.1(17) no . .
C85 O81 C82 C83 -33.1(16) no . .
C87 O86 C90 C89 6(5) no . .
C90 O86 C87 C88 -17(5) no . .
C1 N2 C3 C3 -1.2(6) no . 2_555
C3 N2 C1 Ag1 -179.6(3) no . .
C3 N2 C1 N2 0.4(5) no . 2_555
C1 N2 C4 C5 -93.9(5) no . .
C1 N2 C4 C9 86.8(5) no . .
C4 N2 C1 Ag1 -0.8(6) no . .
C4 N2 C1 N2 179.2(4) no . 2_555
C3 N2 C4 C5 84.7(6) no . .
C3 N2 C4 C9 -94.6(6) no . .
C4 N2 C3 C3 -179.9(5) no . 2_555
C21 N22 C23 C23 14.5(7) no . 2_555
C23 N22 C21 Ag1 174.1(4) no . .
C23 N22 C21 N22 -5.9(6) no . 2_555
C21 N22 C24 C25 80.4(8) no . .
C21 N22 C24 C29 -103.9(7) no . .
C24 N22 C21 Ag1 3.3(8) no . .
C24 N22 C21 N22 -176.7(6) no . 2_555
C23 N22 C24 C25 -89.6(7) no . .
C23 N22 C24 C29 86.0(8) no . .
C24 N22 C23 C23 -174.0(6) no . 2_555
C41 N42 C43 C43 0.6(6) no . 2_556
C43 N42 C41 Ag41 179.8(4) no . .
C43 N42 C41 N42 -0.2(5) no . 2_556
C41 N42 C44 C45 -98.6(5) no . .
C41 N42 C44 C49 80.3(6) no . .
C44 N42 C41 Ag41 -0.1(6) no . .
C44 N42 C41 N42 179.9(4) no . 2_556
C43 N42 C44 C45 81.6(7) no . .
C43 N42 C44 C49 -99.5(7) no . .
C44 N42 C43 C43 -179.6(5) no . 2_556
C61 N62 C63 C63 -10.3(8) no . 2_556
C63 N62 C61 Ag41 -175.8(5) no . .
C63 N62 C61 N62 4.2(7) no . 2_556
C61 N62 C64 C65 99.8(7) no . .
C61 N62 C64 C69 -80.2(7) no . .
C64 N62 C61 Ag41 -2.0(8) no . .
C64 N62 C61 N62 178.0(6) no . 2_556
C63 N62 C64 C65 -87.0(8) no . .
C63 N62 C64 C69 93.1(8) no . .
C64 N62 C63 C63 175.7(6) no . 2_556
N2 C3 C3 N2 1.3(7) no 2_555 2_555
N2 C4 C5 C6 180.0(4) no . .
N2 C4 C5 C10 -0.2(7) no . .
N2 C4 C9 C8 -179.2(4) no . .
N2 C4 C9 C13 -0.3(7) no . .
C5 C4 C9 C8 1.5(8) no . .
C5 C4 C9 C13 -179.6(5) no . .
C9 C4 C5 C6 -0.7(8) no . .
C9 C4 C5 C10 179.1(5) no . .
C4 C5 C6 C7 -0.2(8) no . .
C4 C5 C10 C11 102.2(6) no . .
C4 C5 C10 C12 -133.1(6) no . .
C6 C5 C10 C11 -78.0(7) no . .
C6 C5 C10 C12 46.8(8) no . .
C10 C5 C6 C7 -180.0(5) no . .
C5 C6 C7 C8 0.2(9) no . .
C6 C7 C8 C9 0.6(9) no . .
C7 C8 C9 C4 -1.5(8) no . .
C7 C8 C9 C13 179.7(5) no . .
C4 C9 C13 C14 -108.8(5) no . .
C4 C9 C13 C15 128.0(5) no . .
C8 C9 C13 C14 70.1(6) no . .
C8 C9 C13 C15 -53.2(7) no . .
N22 C23 C23 N22 -16.2(8) no 2_555 2_555
N22 C24 C25 C26 177.3(5) no . .
N22 C24 C25 C30 -4.0(8) no . .
N22 C24 C29 C28 -176.5(4) no . .
N22 C24 C29 C32 5.9(8) no . .
C25 C24 C29 C28 -1.0(8) no . .
C25 C24 C29 C32 -178.6(5) no . .
C29 C24 C25 C26 1.8(8) no . .
C29 C24 C25 C30 -179.5(5) no . .
C24 C25 C26 C27 -1.6(9) no . .
C30 C25 C26 C27 179.7(6) no . .
C25 C26 C27 C28 0.7(9) no . .
C25 C26 C27 C31 179.5(5) no . .
C26 C27 C28 C29 0.1(9) no . .
C31 C27 C28 C29 -178.6(6) no . .
C27 C28 C29 C24 0.0(9) no . .
C27 C28 C29 C32 177.6(5) no . .
N42 C43 C43 N42 -0.7(7) no 2_556 2_556
N42 C44 C45 C46 178.0(4) no . .
N42 C44 C45 C50 0.2(7) no . .
N42 C44 C49 C48 -178.4(4) no . .
N42 C44 C49 C53 2.2(8) no . .
C45 C44 C49 C48 0.4(8) no . .
C45 C44 C49 C53 -179.0(5) no . .
C49 C44 C45 C46 -0.7(8) no . .
C49 C44 C45 C50 -178.6(5) no . .
C44 C45 C46 C47 -0.0(8) no . .
C44 C45 C50 C51 88.0(6) no . .
C44 C45 C50 C52 -146.6(5) no . .
C46 C45 C50 C51 -89.7(7) no . .
C46 C45 C50 C52 35.7(8) no . .
C50 C45 C46 C47 177.8(5) no . .
C45 C46 C47 C48 1.1(10) no . .
C46 C47 C48 C49 -1.5(11) no . .
C47 C48 C49 C44 0.7(10) no . .
C47 C48 C49 C53 -179.8(6) no . .
C44 C49 C53 C54 -118.2(6) no . .
C44 C49 C53 C55 117.7(6) no . .
C48 C49 C53 C54 62.3(7) no . .
C48 C49 C53 C55 -61.7(8) no . .
N62 C63 C63 N62 11.1(9) no 2_556 2_556
N62 C64 C65 C66 178.5(5) no . .
N62 C64 C65 C70 -3.7(9) no . .
N62 C64 C69 C68 -179.5(5) no . .
N62 C64 C69 C72 1.2(9) no . .
C65 C64 C69 C68 0.6(9) no . .
C65 C64 C69 C72 -178.7(5) no . .
C69 C64 C65 C66 -1.6(9) no . .
C69 C64 C65 C70 176.2(5) no . .
C64 C65 C66 C67 1.9(9) no . .
C70 C65 C66 C67 -176.0(6) no . .
C65 C66 C67 C68 -1.1(10) no . .
C65 C66 C67 C71 177.0(6) no . .
C66 C67 C68 C69 -0.0(10) no . .
C71 C67 C68 C69 -178.2(6) no . .
C67 C68 C69 C64 0.3(9) no . .
C67 C68 C69 C72 179.6(6) no . .
O81 C82 C83 C84 30.9(17) no . .
C82 C83 C84 C85 -17.7(19) no . .
C83 C84 C85 O81 -2.1(19) no . .
O86 C87 C88 C89 22(4) no . .
C87 C88 C89 C90 -18(4) no . .
C88 C89 C90 O86 8(5) no . .
